data_4075941
loop_
_publ_author_name
'Takao, Toshiro'
'Kawashima, Takashi'
'Matsubara, Kouki'
'Suzuki, Hiroharu'

_publ_section_title
;
 Synthesis and Structure of a Triruthenium Complex Containing a
 Perpendicularly Coordinated\m3-\h2:\h2(&#x22A5;)-Nitrile Ligand and Its
 Protonation To Yield a Perpendicularly Coordinated Iminoacyl Ligand
;
_journal_issue 14
_journal_name_full Organometallics
_journal_page_first 3371
_journal_paper_doi 10.1021/om050320x
_journal_volume 24
_journal_year 2005
_chemical_formula_sum 'C37 H54 B F4 N Ru3'
_chemical_formula_weight 902.83
_chemical_name_systematic
; 
 ? 
;
_space_group_IT_number 2
_symmetry_cell_setting triclinic
_symmetry_space_group_name_Hall '-P 1'
_symmetry_space_group_name_H-M 'P -1'
_atom_sites_solution_hydrogens geom
_atom_sites_solution_primary direct
_atom_sites_solution_secondary difmap
_audit_creation_method SHELXL-97
_cell_angle_alpha 116.505(4)
_cell_angle_beta 102.326(4)
_cell_angle_gamma 89.202(4)
_cell_formula_units_Z 4
_cell_length_a 10.8217(10)
_cell_length_b 19.8704(16)
_cell_length_c 20.0472(18)
_cell_measurement_reflns_used 39992
_cell_measurement_temperature 153(2)
_cell_measurement_theta_max 29.99
_cell_measurement_theta_min 3.02
_cell_volume 3752.4(6)
_computing_cell_refinement PROCESS-AUTO
_computing_data_collection 'PROCESS-AUTO (Rigaku, 1998)'
_computing_data_reduction 'SHELXS-97 (Sheldrick, 1990)'
_computing_molecular_graphics 'ORTEX (P.McArdle, 1995)'
_computing_publication_material SHELXL-97
_computing_structure_refinement 'SHELXL-97 (Sheldrick, 1997)'
_computing_structure_solution SHELXS-97
_diffrn_ambient_temperature 153(2)
_diffrn_detector_area_resol_mean 10
_diffrn_measured_fraction_theta_full 0.966
_diffrn_measured_fraction_theta_max 0.966
_diffrn_measurement_device_type 'Rigaku R-AXIS RAPID Imaging Plate'
_diffrn_measurement_method \w
_diffrn_radiation_monochromator graphite
_diffrn_radiation_source 'Rigaku Rotating Anode Ultrax18'
_diffrn_radiation_type MoK\a
_diffrn_radiation_wavelength 0.71069
_diffrn_reflns_av_R_equivalents 0.0396
_diffrn_reflns_av_sigmaI/netI 0.0657
_diffrn_reflns_limit_h_max 15
_diffrn_reflns_limit_h_min 0
_diffrn_reflns_limit_k_max 27
_diffrn_reflns_limit_k_min -27
_diffrn_reflns_limit_l_max 27
_diffrn_reflns_limit_l_min -28
_diffrn_reflns_number 39992
_diffrn_reflns_theta_full 29.99
_diffrn_reflns_theta_max 29.99
_diffrn_reflns_theta_min 3.02
_exptl_absorpt_coefficient_mu 1.238
_exptl_absorpt_correction_T_max 1.0000
_exptl_absorpt_correction_T_min 0.8240
_exptl_absorpt_correction_type empirical
_exptl_crystal_colour red
_exptl_crystal_density_diffrn 1.598
_exptl_crystal_density_meas ?
_exptl_crystal_density_method 'not measured'
_exptl_crystal_description platelet
_exptl_crystal_F_000 1824
_exptl_crystal_size_max 0.110
_exptl_crystal_size_mid 0.100
_exptl_crystal_size_min 0.040
_refine_diff_density_max 2.836
_refine_diff_density_min -1.604
_refine_diff_density_rms 0.123
_refine_ls_extinction_coef 0.00000(9)
_refine_ls_extinction_expression Fc^*^=kFc[1+0.001xFc^2^\l^3^/sin(2\q)]^-1/4^
_refine_ls_extinction_method SHELXL
_refine_ls_goodness_of_fit_ref 1.027
_refine_ls_hydrogen_treatment mixed
_refine_ls_matrix_type full
_refine_ls_number_parameters 889
_refine_ls_number_reflns 21102
_refine_ls_number_restraints 0
_refine_ls_restrained_S_all 1.027
_refine_ls_R_factor_all 0.0720
_refine_ls_R_factor_gt 0.0452
_refine_ls_shift/su_max 1.034
_refine_ls_shift/su_mean 0.002
_refine_ls_structure_factor_coef Fsqd
_refine_ls_weighting_details 'calc w=1/[\s^2^(Fo^2^)+(0.0232P)^2^+8.5762P] where P=(Fo^2^+2Fc^2^)/3'
_refine_ls_weighting_scheme calc
_refine_ls_wR_factor_gt 0.0923
_refine_ls_wR_factor_ref 0.1024
_reflns_number_gt 15265
_reflns_number_total 21178
_reflns_threshold_expression >2sigma(I)
_cod_data_source_file om050320xsi20050421_111633.cif
_cod_data_source_block 4a
_cod_depositor_comments
;
The following automatic conversions were performed:
'_atom_site_symetry_multiplicity' tag replaced with
'_atom_site_symmetry_multiplicity'.

Automatic conversion script
Id: cif_correct_tags 1440 2010-10-19 06:21:57Z saulius 

The following automatic conversions were performed:

'_symmetry_cell_setting' value 'Triclinic' changed to 'triclinic'
according to /home/saulius/struct/CIF-dictionaries/cif_core.dic
dictionary named 'cif_core.dic' version 2.4.1 from
2010-06-29.

'_exptl_absorpt_correction_type' value 'Empirical'
changed to 'empirical' according to
/home/saulius/struct/CIF-dictionaries/cif_core.dic dictionary named
'cif_core.dic' version 2.4.1 from 2010-06-29.

Automatic conversion script
Id: cif_fix_values 1715 2011-07-08 13:25:40Z adriana 

The following automatic conversions were performed:

'_exptl_crystal_density_meas' value 'not measured' was changed to '?'
- the value is perceived as not measured.

Automatic conversion script
Id: cif_fix_values 3008 2015-01-20 13:52:24Z robertas 
;
_cod_original_sg_symbol_H-M P-1
_cod_database_code 4075941

loop_
_symmetry_equiv_pos_as_xyz
'x, y, z'
'-x, -y, -z'

loop_
_atom_site_label
_atom_site_type_symbol
_atom_site_fract_x
_atom_site_fract_y
_atom_site_fract_z
_atom_site_U_iso_or_equiv
_atom_site_adp_type
_atom_site_occupancy
_atom_site_symmetry_multiplicity
_atom_site_calc_flag
_atom_site_refinement_flags
_atom_site_disorder_assembly
_atom_site_disorder_group
Ru1 Ru 0.79007(3) 1.469233(17) 1.187669(18) 0.02496(7) Uani 1 1 d . . .
Ru2 Ru 0.80191(3) 1.624055(17) 1.267130(18) 0.02488(7) Uani 1 1 d . . .
Ru3 Ru 1.00818(3) 1.534788(17) 1.300755(18) 0.02613(7) Uani 1 1 d . . .
N1 N 0.8699(3) 1.5942(2) 1.3516(2) 0.0333(8) Uani 1 1 d . . .
C1 C 0.7927(4) 1.5303(2) 1.3046(2) 0.0283(8) Uani 1 1 d . . .
C2 C 0.7069(4) 1.5052(3) 1.3413(3) 0.0392(10) Uani 1 1 d . . .
C3 C 0.7384(6) 1.4474(4) 1.3619(3) 0.0577(15) Uani 1 1 d . . .
H3 H 0.8146 1.4240 1.3535 0.069 Uiso 1 1 calc R . .
C4 C 0.6577(7) 1.4244(5) 1.3947(4) 0.078(2) Uani 1 1 d . . .
H4 H 0.6778 1.3851 1.4087 0.094 Uiso 1 1 calc R . .
C5 C 0.5446(7) 1.4604(5) 1.4069(4) 0.080(2) Uani 1 1 d . . .
H5 H 0.4895 1.4452 1.4298 0.096 Uiso 1 1 calc R . .
C6 C 0.5138(6) 1.5166(4) 1.3866(4) 0.0658(18) Uani 1 1 d . . .
H6 H 0.4384 1.5407 1.3953 0.079 Uiso 1 1 calc R . .
C7 C 0.5959(5) 1.5378(3) 1.3524(4) 0.0561(15) Uani 1 1 d . . .
H7 H 0.5740 1.5757 1.3365 0.067 Uiso 1 1 calc R . .
C8 C 0.6403(5) 1.3743(2) 1.1392(3) 0.0397(10) Uani 1 1 d . . .
C9 C 0.6158(4) 1.4161(2) 1.0965(2) 0.0337(9) Uani 1 1 d . . .
C10 C 0.7215(4) 1.4120(2) 1.0616(2) 0.0326(9) Uani 1 1 d . . .
C11 C 0.8112(4) 1.3687(2) 1.0844(3) 0.0389(10) Uani 1 1 d . . .
C12 C 0.7606(5) 1.3458(2) 1.1329(3) 0.0423(11) Uani 1 1 d . . .
C13 C 0.5458(6) 1.3575(3) 1.1764(3) 0.0575(15) Uani 1 1 d . . .
H13A H 0.4967 1.4010 1.1966 0.086 Uiso 1 1 calc R . .
H13B H 0.5910 1.3474 1.2184 0.086 Uiso 1 1 calc R . .
H13C H 0.4881 1.3131 1.1384 0.086 Uiso 1 1 calc R . .
C14 C 0.4953(4) 1.4514(3) 1.0837(3) 0.0429(11) Uani 1 1 d . . .
H14A H 0.5100 1.4877 1.0649 0.064 Uiso 1 1 calc R . .
H14B H 0.4685 1.4774 1.1320 0.064 Uiso 1 1 calc R . .
H14C H 0.4288 1.4120 1.0457 0.064 Uiso 1 1 calc R . .
C15 C 0.7313(5) 1.4428(3) 1.0065(3) 0.0454(11) Uani 1 1 d . . .
H15A H 0.6808 1.4860 1.0160 0.068 Uiso 1 1 calc R . .
H15B H 0.6993 1.4034 0.9538 0.068 Uiso 1 1 calc R . .
H15C H 0.8204 1.4589 1.0136 0.068 Uiso 1 1 calc R . .
C16 C 0.9315(5) 1.3473(3) 1.0573(3) 0.0568(15) Uani 1 1 d . . .
H16A H 0.9908 1.3346 1.0935 0.085 Uiso 1 1 calc R . .
H16B H 0.9701 1.3897 1.0542 0.085 Uiso 1 1 calc R . .
H16C H 0.9121 1.3034 1.0066 0.085 Uiso 1 1 calc R . .
C17 C 0.8189(7) 1.2937(3) 1.1651(4) 0.0676(18) Uani 1 1 d . . .
H17A H 0.9086 1.2909 1.1629 0.101 Uiso 1 1 calc R . .
H17B H 0.7736 1.2431 1.1348 0.101 Uiso 1 1 calc R . .
H17C H 0.8124 1.3133 1.2184 0.101 Uiso 1 1 calc R . .
C18 C 0.7215(4) 1.6842(2) 1.2004(3) 0.0309(8) Uani 1 1 d . . .
C19 C 0.8463(4) 1.7169(2) 1.2431(3) 0.0329(9) Uani 1 1 d . . .
C20 C 0.8501(4) 1.7454(2) 1.3232(3) 0.0336(9) Uani 1 1 d . . .
C21 C 0.7258(4) 1.7288(2) 1.3292(2) 0.0323(9) Uani 1 1 d . . .
C22 C 0.6471(4) 1.6902(2) 1.2536(3) 0.0324(9) Uani 1 1 d . . .
C23 C 0.6728(5) 1.6541(3) 1.1160(3) 0.0408(10) Uani 1 1 d . . .
H23A H 0.5980 1.6182 1.0988 0.061 Uiso 1 1 calc R . .
H23B H 0.7390 1.6285 1.0899 0.061 Uiso 1 1 calc R . .
H23C H 0.6492 1.6959 1.1040 0.061 Uiso 1 1 calc R . .
C24 C 0.9541(5) 1.7235(3) 1.2097(3) 0.0483(13) Uani 1 1 d . . .
H24A H 1.0346 1.7320 1.2470 0.072 Uiso 1 1 calc R . .
H24B H 0.9449 1.7660 1.1973 0.072 Uiso 1 1 calc R . .
H24C H 0.9532 1.6767 1.1630 0.072 Uiso 1 1 calc R . .
C25 C 0.9594(5) 1.7885(3) 1.3892(3) 0.0480(12) Uani 1 1 d . . .
H25A H 1.0392 1.7756 1.3727 0.072 Uiso 1 1 calc R . .
H25B H 0.9582 1.7754 1.4307 0.072 Uiso 1 1 calc R . .
H25C H 0.9525 1.8428 1.4074 0.072 Uiso 1 1 calc R . .
C26 C 0.6832(5) 1.7521(3) 1.4029(3) 0.0460(12) Uani 1 1 d . . .
H26A H 0.6180 1.7141 1.3955 0.069 Uiso 1 1 calc R . .
H26B H 0.6478 1.8010 1.4173 0.069 Uiso 1 1 calc R . .
H26C H 0.7560 1.7564 1.4437 0.069 Uiso 1 1 calc R . .
C27 C 0.5076(4) 1.6677(3) 1.2333(3) 0.0447(11) Uani 1 1 d . . .
H27A H 0.4865 1.6545 1.2715 0.067 Uiso 1 1 calc R . .
H27B H 0.4845 1.6239 1.1826 0.067 Uiso 1 1 calc R . .
H27C H 0.4603 1.7098 1.2325 0.067 Uiso 1 1 calc R . .
C28 C 1.1480(4) 1.5090(3) 1.3803(3) 0.0380(10) Uani 1 1 d . . .
C29 C 1.1696(4) 1.5873(2) 1.3994(2) 0.0313(9) Uani 1 1 d . . .
C30 C 1.1980(4) 1.5919(2) 1.3350(3) 0.0342(9) Uani 1 1 d . . .
C31 C 1.1943(4) 1.5159(3) 1.2755(3) 0.0401(10) Uani 1 1 d . . .
C32 C 1.1650(4) 1.4655(3) 1.3033(3) 0.0417(11) Uani 1 1 d . . .
C33 C 1.1176(5) 1.4772(3) 1.4297(3) 0.0529(13) Uani 1 1 d . . .
H33A H 1.0606 1.4307 1.3982 0.079 Uiso 1 1 calc R . .
H33B H 1.0760 1.5140 1.4678 0.079 Uiso 1 1 calc R . .
H33C H 1.1962 1.4657 1.4559 0.079 Uiso 1 1 calc R . .
C34 C 1.1662(4) 1.6534(3) 1.4747(3) 0.0406(10) Uani 1 1 d . . .
H34A H 1.1160 1.6380 1.5016 0.061 Uiso 1 1 calc R . .
H34B H 1.1275 1.6943 1.4655 0.061 Uiso 1 1 calc R . .
H34C H 1.2530 1.6712 1.5060 0.061 Uiso 1 1 calc R . .
C35 C 1.2367(5) 1.6629(3) 1.3324(3) 0.0509(13) Uani 1 1 d . . .
H35A H 1.2101 1.6561 1.2798 0.076 Uiso 1 1 calc R . .
H35B H 1.3292 1.6738 1.3499 0.076 Uiso 1 1 calc R . .
H35C H 1.1960 1.7051 1.3659 0.076 Uiso 1 1 calc R . .
C36 C 1.2300(6) 1.4963(4) 1.2009(3) 0.0625(17) Uani 1 1 d . . .
H36A H 1.1912 1.5295 1.1796 0.094 Uiso 1 1 calc R . .
H36B H 1.1994 1.4437 1.1647 0.094 Uiso 1 1 calc R . .
H36C H 1.3226 1.5030 1.2097 0.094 Uiso 1 1 calc R . .
C37 C 1.1671(6) 1.3811(3) 1.2644(4) 0.0614(17) Uani 1 1 d . . .
H37A H 1.1112 1.3582 1.2827 0.092 Uiso 1 1 calc R . .
H37B H 1.2540 1.3681 1.2761 0.092 Uiso 1 1 calc R . .
H37C H 1.1374 1.3621 1.2088 0.092 Uiso 1 1 calc R . .
B1 B 1.2154(6) 1.2707(4) 1.0099(3) 0.0461(14) Uani 1 1 d . . .
F1 F 1.2043(4) 1.3448(2) 1.0215(3) 0.0834(13) Uani 1 1 d . . .
F2 F 1.1876(4) 1.2646(2) 1.0708(2) 0.0723(11) Uani 1 1 d . . .
F3 F 0.3371(3) 1.2538(2) 1.0035(2) 0.0699(10) Uani 1 1 d . . .
F4 F 1.1300(4) 1.2258(2) 0.9430(2) 0.0821(12) Uani 1 1 d . . .
H1 H 0.915(4) 1.548(2) 1.209(2) 0.014(9) Uiso 1 1 d . . .
H2 H 0.750(5) 1.549(3) 1.189(3) 0.040(13) Uiso 1 1 d . . .
H3 H 0.944(5) 1.460(3) 1.214(3) 0.043(13) Uiso 1 1 d . . .
H4 H 0.879(5) 1.625(3) 1.407(3) 0.042(14) Uiso 1 1 d . . .
Ru4 Ru 0.57815(3) 1.055597(16) 0.768030(17) 0.02125(7) Uani 1 1 d . . .
Ru5 Ru 0.72964(3) 0.977991(18) 0.831916(18) 0.02701(7) Uani 1 1 d . . .
Ru6 Ru 0.51028(3) 0.902559(17) 0.695708(18) 0.02508(7) Uani 1 1 d . . .
N2 N 0.7027(3) 0.90980(19) 0.71691(19) 0.0263(7) Uani 1 1 d . . .
C38 C 0.7017(4) 0.9776(2) 0.7160(2) 0.0259(7) Uani 1 1 d . . .
C39 C 0.7865(4) 0.9913(2) 0.6730(2) 0.0262(8) Uani 1 1 d . . .
C40 C 0.8925(4) 1.0442(2) 0.7123(2) 0.0317(9) Uani 1 1 d . . .
H40 H 0.9100 1.0717 0.7666 0.038 Uiso 1 1 calc R . .
C41 C 0.9730(4) 1.0570(3) 0.6724(3) 0.0384(10) Uani 1 1 d . . .
H41 H 1.0443 1.0935 0.6994 0.046 Uiso 1 1 calc R . .
C42 C 0.9488(5) 1.0169(3) 0.5945(3) 0.0440(11) Uani 1 1 d . . .
H42 H 1.0049 1.0247 0.5675 0.053 Uiso 1 1 calc R . .
C43 C 0.8436(5) 0.9651(3) 0.5545(3) 0.0462(12) Uani 1 1 d . . .
H43 H 0.8257 0.9389 0.5002 0.055 Uiso 1 1 calc R . .
C44 C 0.7632(5) 0.9514(3) 0.5942(3) 0.0400(10) Uani 1 1 d . . .
H44 H 0.6924 0.9145 0.5668 0.048 Uiso 1 1 calc R . .
C45 C 0.5663(4) 1.1361(2) 0.7204(3) 0.0302(8) Uani 1 1 d . . .
C46 C 0.6370(4) 1.1728(2) 0.7985(3) 0.0295(8) Uani 1 1 d . . .
C47 C 0.5537(4) 1.1735(2) 0.8464(2) 0.0286(8) Uani 1 1 d . . .
C48 C 0.4325(4) 1.1374(2) 0.7980(2) 0.0289(8) Uani 1 1 d . . .
C49 C 0.4399(4) 1.1147(2) 0.7203(2) 0.0284(8) Uani 1 1 d . . .
C50 C 0.6108(5) 1.1294(3) 0.6519(3) 0.0427(11) Uani 1 1 d . . .
H50A H 0.5658 1.0847 0.6062 0.064 Uiso 1 1 calc R . .
H50B H 0.7023 1.1245 0.6600 0.064 Uiso 1 1 calc R . .
H50C H 0.5933 1.1746 0.6449 0.064 Uiso 1 1 calc R . .
C51 C 0.7676(4) 1.2126(2) 0.8266(3) 0.0424(11) Uani 1 1 d . . .
H51A H 0.8133 1.1917 0.7855 0.064 Uiso 1 1 calc R . .
H51B H 0.8133 1.2056 0.8705 0.064 Uiso 1 1 calc R . .
H51C H 0.7617 1.2666 0.8423 0.064 Uiso 1 1 calc R . .
C52 C 0.5863(4) 1.2126(3) 0.9320(3) 0.0391(10) Uani 1 1 d . . .
H52A H 0.5373 1.1867 0.9510 0.059 Uiso 1 1 calc R . .
H52B H 0.5656 1.2651 0.9501 0.059 Uiso 1 1 calc R . .
H52C H 0.6772 1.2116 0.9510 0.059 Uiso 1 1 calc R . .
C53 C 0.3159(4) 1.1275(3) 0.8229(3) 0.0385(10) Uani 1 1 d . . .
H53A H 0.3407 1.1288 0.8735 0.058 Uiso 1 1 calc R . .
H53B H 0.2685 1.0788 0.7859 0.058 Uiso 1 1 calc R . .
H53C H 0.2623 1.1684 0.8258 0.058 Uiso 1 1 calc R . .
C54 C 0.3300(4) 1.0816(3) 0.6522(3) 0.0393(10) Uani 1 1 d . . .
H54A H 0.3616 1.0538 0.6057 0.059 Uiso 1 1 calc R . .
H54B H 0.2819 1.1222 0.6480 0.059 Uiso 1 1 calc R . .
H54C H 0.2747 1.0471 0.6582 0.059 Uiso 1 1 calc R . .
C55 C 0.7659(5) 1.0146(3) 0.9541(2) 0.0389(10) Uani 1 1 d . . .
C56 C 0.8701(5) 1.0420(3) 0.9372(3) 0.0448(12) Uani 1 1 d . . .
C57 C 0.9239(5) 0.9769(4) 0.8871(3) 0.0533(15) Uani 1 1 d . . .
C58 C 0.8550(5) 0.9110(3) 0.8760(3) 0.0504(14) Uani 1 1 d . . .
C59 C 0.7566(5) 0.9336(3) 0.9167(3) 0.0444(12) Uani 1 1 d . . .
C60 C 0.6834(6) 1.0616(3) 1.0064(3) 0.0578(16) Uani 1 1 d . . .
H60A H 0.5959 1.0379 0.9858 0.087 Uiso 1 1 calc R . .
H60B H 0.6852 1.1123 1.0099 0.087 Uiso 1 1 calc R . .
H60C H 0.7153 1.0650 1.0575 0.087 Uiso 1 1 calc R . .
C61 C 0.9222(6) 1.1223(4) 0.9698(4) 0.0698(18) Uani 1 1 d . . .
H61A H 0.9434 1.1315 0.9293 0.105 Uiso 1 1 calc R . .
H61B H 0.9990 1.1323 1.0103 0.105 Uiso 1 1 calc R . .
H61C H 0.8586 1.1557 0.9913 0.105 Uiso 1 1 calc R . .
C62 C 1.0406(5) 0.9799(5) 0.8584(4) 0.086(3) Uani 1 1 d . . .
H62A H 1.0473 1.0267 0.8537 0.129 Uiso 1 1 calc R . .
H62B H 1.0343 0.9364 0.8082 0.129 Uiso 1 1 calc R . .
H62C H 1.1162 0.9787 0.8947 0.129 Uiso 1 1 calc R . .
C63 C 0.8829(7) 0.8306(4) 0.8296(4) 0.079(2) Uani 1 1 d . . .
H63A H 0.8042 0.7970 0.8092 0.119 Uiso 1 1 calc R . .
H63B H 0.9447 0.8152 0.8625 0.119 Uiso 1 1 calc R . .
H63C H 0.9178 0.8273 0.7871 0.119 Uiso 1 1 calc R . .
C64 C 0.6654(7) 0.8842(4) 0.9253(4) 0.0692(19) Uani 1 1 d . . .
H64A H 0.5804 0.9016 0.9195 0.104 Uiso 1 1 calc R . .
H64B H 0.6924 0.8864 0.9762 0.104 Uiso 1 1 calc R . .
H64C H 0.6632 0.8320 0.8859 0.104 Uiso 1 1 calc R . .
C65 C 0.4626(5) 0.7867(2) 0.6689(3) 0.0466(12) Uani 1 1 d . . .
C66 C 0.4582(5) 0.7928(2) 0.5998(3) 0.0439(12) Uani 1 1 d . . .
C67 C 0.3617(5) 0.8418(3) 0.5933(3) 0.0440(11) Uani 1 1 d . . .
C68 C 0.3057(4) 0.8638(2) 0.6570(3) 0.0432(12) Uani 1 1 d . . .
C69 C 0.3678(5) 0.8312(3) 0.7030(3) 0.0448(12) Uani 1 1 d . . .
C70 C 0.5498(7) 0.7414(4) 0.6984(5) 0.084(2) Uani 1 1 d . . .
H70A H 0.6239 0.7323 0.6757 0.125 Uiso 1 1 calc R . .
H70B H 0.5044 0.6929 0.6844 0.125 Uiso 1 1 calc R . .
H70C H 0.5779 0.7694 0.7543 0.125 Uiso 1 1 calc R . .
C71 C 0.5320(6) 0.7517(3) 0.5407(4) 0.078(2) Uani 1 1 d . . .
H71A H 0.5402 0.7806 0.5128 0.117 Uiso 1 1 calc R . .
H71B H 0.4876 0.7018 0.5047 0.117 Uiso 1 1 calc R . .
H71C H 0.6167 0.7457 0.5658 0.117 Uiso 1 1 calc R . .
C72 C 0.3208(7) 0.8617(4) 0.5284(4) 0.078(2) Uani 1 1 d . . .
H72A H 0.3926 0.8602 0.5052 0.116 Uiso 1 1 calc R . .
H72B H 0.2924 0.9126 0.5478 0.116 Uiso 1 1 calc R . .
H72C H 0.2509 0.8253 0.4897 0.116 Uiso 1 1 calc R . .
C73 C 0.1917(5) 0.9076(3) 0.6709(5) 0.071(2) Uani 1 1 d . . .
H73A H 0.1828 0.9387 0.6438 0.106 Uiso 1 1 calc R . .
H73B H 0.2026 0.9403 0.7259 0.106 Uiso 1 1 calc R . .
H73C H 0.1153 0.8725 0.6519 0.106 Uiso 1 1 calc R . .
C74 C 0.3344(7) 0.8381(4) 0.7746(4) 0.075(2) Uani 1 1 d . . .
H74A H 0.4035 0.8220 0.8030 0.113 Uiso 1 1 calc R . .
H74B H 0.2560 0.8061 0.7610 0.113 Uiso 1 1 calc R . .
H74C H 0.3219 0.8909 0.8067 0.113 Uiso 1 1 calc R . .
B2 B -0.0858(7) 0.7372(4) 0.5943(5) 0.070(2) Uani 1 1 d . . .
F5A F 0.8352(8) 0.7758(5) 0.6306(5) 0.074(2) Uiso 0.504(7) 1 d P . 1
F6A F 0.8585(7) 1.6736(4) 1.5225(4) 0.0535(18) Uiso 0.504(7) 1 d P . 1
F7A F -0.0360(8) 0.7809(4) 0.5572(5) 0.076(3) Uiso 0.504(7) 1 d P . 1
F8A F 0.0093(9) 0.7145(5) 0.6306(6) 0.069(3) Uiso 0.504(7) 1 d P . 1
F5B F 0.8815(8) 0.8103(5) 0.6299(5) 0.068(2) Uiso 0.496(7) 1 d P . 2
F6B F -0.1050(10) 0.7058(6) 0.5242(6) 0.094(3) Uiso 0.496(7) 1 d P . 2
F7B F 0.8178(8) 0.7029(5) 0.6200(5) 0.082(3) Uiso 0.496(7) 1 d P . 2
F8B F 1.0353(9) 1.7324(5) 1.6297(5) 0.064(2) Uiso 0.496(7) 1 d P . 2
H5 H 0.540(3) 0.9860(19) 0.805(2) 0.008(8) Uiso 1 1 d . A 2
H6 H 0.678(5) 1.058(3) 0.846(3) 0.043(14) Uiso 1 1 d . B 2
H7 H 0.467(5) 0.986(3) 0.711(3) 0.047(14) Uiso 1 1 d . C 2
H8 H 0.746(5) 0.882(3) 0.695(3) 0.037(14) Uiso 1 1 d . D 2

loop_
_atom_site_aniso_label
_atom_site_aniso_U_11
_atom_site_aniso_U_22
_atom_site_aniso_U_33
_atom_site_aniso_U_23
_atom_site_aniso_U_13
_atom_site_aniso_U_12
Ru1 0.02641(15) 0.02023(14) 0.02514(15) 0.00931(12) 0.00208(12) 0.00221(11)
Ru2 0.02867(15) 0.02053(14) 0.02469(15) 0.01042(12) 0.00423(13) 0.00053(12)
Ru3 0.02369(15) 0.02117(14) 0.02459(15) 0.00444(12) 0.00148(12) 0.00302(12)
N1 0.0341(19) 0.0294(17) 0.0294(18) 0.0080(15) 0.0060(16) 0.0047(15)
C1 0.0280(19) 0.0235(18) 0.028(2) 0.0098(16) 0.0013(16) 0.0032(15)
C2 0.037(2) 0.043(2) 0.027(2) 0.0091(19) 0.0009(19) -0.010(2)
C3 0.050(3) 0.078(4) 0.056(3) 0.048(3) -0.008(3) -0.016(3)
C4 0.076(5) 0.106(6) 0.067(4) 0.066(4) -0.020(4) -0.038(4)
C5 0.073(5) 0.106(6) 0.043(3) 0.018(4) 0.010(3) -0.044(4)
C6 0.057(4) 0.056(3) 0.084(5) 0.022(3) 0.037(4) -0.005(3)
C7 0.052(3) 0.047(3) 0.072(4) 0.024(3) 0.027(3) 0.003(3)
C8 0.044(3) 0.030(2) 0.035(2) 0.0119(19) -0.005(2) -0.0115(19)
C9 0.028(2) 0.034(2) 0.028(2) 0.0076(17) -0.0018(17) -0.0042(17)
C10 0.034(2) 0.0277(19) 0.0227(19) 0.0022(16) 0.0007(17) 0.0002(17)
C11 0.033(2) 0.028(2) 0.033(2) -0.0014(18) -0.0015(19) 0.0041(18)
C12 0.051(3) 0.0179(18) 0.042(3) 0.0079(18) -0.008(2) -0.0031(18)
C13 0.059(3) 0.062(3) 0.047(3) 0.026(3) -0.004(3) -0.030(3)
C14 0.030(2) 0.051(3) 0.038(3) 0.016(2) -0.001(2) 0.004(2)
C15 0.054(3) 0.052(3) 0.029(2) 0.018(2) 0.010(2) 0.006(2)
C16 0.040(3) 0.051(3) 0.045(3) -0.005(2) 0.004(2) 0.015(2)
C17 0.094(5) 0.025(2) 0.063(4) 0.017(2) -0.016(3) 0.000(3)
C18 0.036(2) 0.0274(19) 0.034(2) 0.0181(18) 0.0083(18) 0.0085(17)
C19 0.041(2) 0.0219(18) 0.038(2) 0.0140(18) 0.014(2) 0.0075(17)
C20 0.037(2) 0.0211(18) 0.040(2) 0.0135(18) 0.0059(19) 0.0031(17)
C21 0.044(2) 0.0237(18) 0.031(2) 0.0128(17) 0.0118(19) 0.0081(18)
C22 0.033(2) 0.029(2) 0.036(2) 0.0153(18) 0.0089(19) 0.0096(17)
C23 0.056(3) 0.040(2) 0.033(2) 0.022(2) 0.010(2) 0.006(2)
C24 0.047(3) 0.045(3) 0.066(4) 0.034(3) 0.021(3) 0.001(2)
C25 0.051(3) 0.026(2) 0.052(3) 0.010(2) -0.002(2) 0.001(2)
C26 0.061(3) 0.041(3) 0.036(3) 0.014(2) 0.020(2) 0.016(2)
C27 0.034(2) 0.048(3) 0.051(3) 0.022(2) 0.010(2) 0.011(2)
C28 0.029(2) 0.036(2) 0.038(2) 0.012(2) -0.0047(19) 0.0037(18)
C29 0.0205(17) 0.030(2) 0.029(2) 0.0036(17) -0.0004(16) 0.0013(15)
C30 0.0227(19) 0.036(2) 0.032(2) 0.0064(18) 0.0017(17) -0.0007(17)
C31 0.030(2) 0.044(3) 0.034(2) 0.007(2) 0.0085(19) 0.0083(19)
C32 0.029(2) 0.037(2) 0.042(3) 0.008(2) -0.004(2) 0.0116(19)
C33 0.051(3) 0.056(3) 0.050(3) 0.031(3) -0.009(3) -0.005(3)
C34 0.035(2) 0.041(2) 0.029(2) 0.0031(19) 0.0012(19) 0.0000(19)
C35 0.035(3) 0.052(3) 0.061(3) 0.023(3) 0.008(2) -0.005(2)
C36 0.051(3) 0.082(4) 0.039(3) 0.008(3) 0.020(3) 0.009(3)
C37 0.060(3) 0.034(3) 0.058(4) 0.004(2) -0.010(3) 0.019(3)
B1 0.045(3) 0.055(3) 0.039(3) 0.016(3) 0.024(3) 0.008(3)
F1 0.106(3) 0.064(2) 0.107(3) 0.043(2) 0.068(3) 0.018(2)
F2 0.081(3) 0.102(3) 0.071(2) 0.059(2) 0.048(2) 0.047(2)
F3 0.0486(19) 0.091(3) 0.055(2) 0.0141(19) 0.0244(17) 0.0141(18)
F4 0.060(2) 0.098(3) 0.062(2) 0.011(2) 0.017(2) -0.013(2)
Ru4 0.02158(13) 0.01831(13) 0.02052(14) 0.00639(11) 0.00389(11) 0.00361(11)
Ru5 0.03003(16) 0.03041(16) 0.02206(15) 0.01296(13) 0.00702(13) 0.01087(13)
Ru6 0.02870(15) 0.01925(13) 0.02537(15) 0.00772(12) 0.00784(13) 0.00108(12)
N2 0.0308(17) 0.0242(16) 0.0231(16) 0.0086(13) 0.0095(14) 0.0065(14)
C38 0.0269(18) 0.0264(18) 0.0204(17) 0.0076(15) 0.0045(15) 0.0028(15)
C39 0.0287(19) 0.0238(17) 0.0251(18) 0.0098(15) 0.0076(16) 0.0054(15)
C40 0.029(2) 0.035(2) 0.0257(19) 0.0094(17) 0.0068(17) 0.0044(17)
C41 0.033(2) 0.037(2) 0.046(3) 0.018(2) 0.013(2) 0.0009(19)
C42 0.049(3) 0.043(3) 0.041(3) 0.016(2) 0.022(2) 0.002(2)
C43 0.056(3) 0.052(3) 0.029(2) 0.014(2) 0.014(2) -0.006(2)
C44 0.047(3) 0.038(2) 0.029(2) 0.0092(19) 0.010(2) -0.007(2)
C45 0.034(2) 0.0232(18) 0.037(2) 0.0151(17) 0.0121(18) 0.0077(16)
C46 0.0262(19) 0.0199(17) 0.039(2) 0.0110(17) 0.0067(17) 0.0029(15)
C47 0.0285(19) 0.0188(17) 0.032(2) 0.0057(16) 0.0074(17) 0.0052(15)
C48 0.0258(18) 0.0206(17) 0.031(2) 0.0037(16) 0.0057(16) 0.0061(15)
C49 0.0293(19) 0.0222(17) 0.030(2) 0.0104(16) 0.0017(17) 0.0069(15)
C50 0.055(3) 0.042(2) 0.048(3) 0.031(2) 0.020(2) 0.017(2)
C51 0.034(2) 0.027(2) 0.059(3) 0.012(2) 0.013(2) -0.0008(18)
C52 0.033(2) 0.033(2) 0.032(2) -0.0002(18) 0.0024(19) 0.0047(18)
C53 0.027(2) 0.035(2) 0.043(3) 0.009(2) 0.0091(19) 0.0039(18)
C54 0.037(2) 0.038(2) 0.036(2) 0.016(2) -0.004(2) 0.0077(19)
C55 0.049(3) 0.045(3) 0.0208(19) 0.0151(19) 0.0054(19) 0.018(2)
C56 0.039(2) 0.059(3) 0.029(2) 0.019(2) -0.006(2) 0.010(2)
C57 0.041(3) 0.090(4) 0.039(3) 0.039(3) 0.008(2) 0.029(3)
C58 0.064(3) 0.064(3) 0.034(3) 0.030(3) 0.016(2) 0.044(3)
C59 0.060(3) 0.048(3) 0.036(2) 0.027(2) 0.016(2) 0.024(2)
C60 0.075(4) 0.072(4) 0.027(2) 0.020(3) 0.020(3) 0.035(3)
C61 0.054(3) 0.078(4) 0.054(4) 0.026(3) -0.025(3) -0.013(3)
C62 0.036(3) 0.170(8) 0.083(5) 0.082(6) 0.021(3) 0.040(4)
C63 0.114(6) 0.082(4) 0.048(3) 0.033(3) 0.024(4) 0.071(5)
C64 0.104(5) 0.069(4) 0.056(4) 0.043(3) 0.031(4) 0.024(4)
C65 0.054(3) 0.024(2) 0.060(3) 0.016(2) 0.016(3) -0.001(2)
C66 0.039(2) 0.027(2) 0.042(3) -0.0066(19) 0.012(2) -0.0136(18)
C67 0.045(3) 0.034(2) 0.038(3) 0.009(2) -0.003(2) -0.017(2)
C68 0.031(2) 0.026(2) 0.062(3) 0.010(2) 0.012(2) -0.0067(18)
C69 0.053(3) 0.033(2) 0.049(3) 0.013(2) 0.023(3) -0.010(2)
C70 0.093(5) 0.045(3) 0.131(7) 0.057(4) 0.024(5) 0.015(4)
C71 0.076(4) 0.051(3) 0.067(4) -0.020(3) 0.044(4) -0.018(3)
C72 0.091(5) 0.068(4) 0.048(4) 0.021(3) -0.025(3) -0.035(4)
C73 0.035(3) 0.046(3) 0.115(6) 0.024(4) 0.011(3) -0.002(2)
C74 0.096(5) 0.072(4) 0.071(4) 0.032(4) 0.045(4) -0.014(4)
B2 0.051(4) 0.053(4) 0.085(6) 0.017(4) 0.003(4) 0.023(3)

loop_
_atom_type_symbol
_atom_type_description
_atom_type_scat_dispersion_real
_atom_type_scat_dispersion_imag
_atom_type_scat_source
C C 0.0033 0.0016 'International Tables Vol C Tables 4.2.6.8 and 6.1.1.4'
H H 0.0000 0.0000 'International Tables Vol C Tables 4.2.6.8 and 6.1.1.4'
B B 0.0013 0.0007 'International Tables Vol C Tables 4.2.6.8 and 6.1.1.4'
F F 0.0171 0.0103 'International Tables Vol C Tables 4.2.6.8 and 6.1.1.4'
N N 0.0061 0.0033 'International Tables Vol C Tables 4.2.6.8 and 6.1.1.4'
Ru Ru -1.2594 0.8363 'International Tables Vol C Tables 4.2.6.8 and 6.1.1.4'

loop_
_geom_angle_atom_site_label_1
_geom_angle_atom_site_label_2
_geom_angle_atom_site_label_3
_geom_angle
_geom_angle_site_symmetry_1
_geom_angle_site_symmetry_3
C1 Ru1 C12 119.16(18) . .
C1 Ru1 C11 154.40(17) . .
C12 Ru1 C11 38.39(19) . .
C1 Ru1 C9 124.18(16) . .
C12 Ru1 C9 63.13(17) . .
C11 Ru1 C9 63.54(16) . .
C1 Ru1 C10 161.30(16) . .
C12 Ru1 C10 63.44(18) . .
C11 Ru1 C10 37.71(16) . .
C9 Ru1 C10 38.24(16) . .
C1 Ru1 C8 106.56(17) . .
C12 Ru1 C8 37.61(18) . .
C11 Ru1 C8 63.50(18) . .
C9 Ru1 C8 37.51(17) . .
C10 Ru1 C8 63.29(17) . .
C1 Ru1 Ru2 54.92(11) . .
C12 Ru1 Ru2 172.04(15) . .
C11 Ru1 Ru2 148.75(14) . .
C9 Ru1 Ru2 114.66(11) . .
C10 Ru1 Ru2 120.15(11) . .
C8 Ru1 Ru2 135.95(13) . .
C1 Ru1 Ru3 56.14(11) . .
C12 Ru1 Ru3 116.60(13) . .
C11 Ru1 Ru3 116.10(12) . .
C9 Ru1 Ru3 179.64(13) . .
C10 Ru1 Ru3 141.48(11) . .
C8 Ru1 Ru3 142.41(13) . .
Ru2 Ru1 Ru3 65.650(13) . .
N1 Ru2 C21 101.15(15) . .
N1 Ru2 C22 130.78(15) . .
C21 Ru2 C22 38.70(17) . .
N1 Ru2 C20 103.29(16) . .
C21 Ru2 C20 38.67(16) . .
C22 Ru2 C20 64.66(17) . .
N1 Ru2 C19 135.45(17) . .
C21 Ru2 C19 64.23(15) . .
C22 Ru2 C19 63.89(16) . .
C20 Ru2 C19 38.45(16) . .
N1 Ru2 C18 165.09(15) . .
C21 Ru2 C18 64.15(16) . .
C22 Ru2 C18 38.22(15) . .
C20 Ru2 C18 64.01(17) . .
C19 Ru2 C18 37.67(16) . .
N1 Ru2 C1 35.56(15) . .
C21 Ru2 C1 118.15(15) . .
C22 Ru2 C1 124.81(15) . .
C20 Ru2 C1 136.74(16) . .
C19 Ru2 C1 169.69(16) . .
C18 Ru2 C1 152.57(16) . .
N1 Ru2 Ru1 77.57(10) . .
C21 Ru2 Ru1 153.60(12) . .
C22 Ru2 Ru1 124.20(12) . .
C20 Ru2 Ru1 167.68(12) . .
C19 Ru2 Ru1 134.19(11) . .
C18 Ru2 Ru1 116.57(12) . .
C1 Ru2 Ru1 48.02(10) . .
N1 Ru2 Ru3 43.26(10) . .
C21 Ru2 Ru3 137.30(12) . .
C22 Ru2 Ru3 174.03(12) . .
C20 Ru2 Ru3 115.02(12) . .
C19 Ru2 Ru3 119.94(12) . .
C18 Ru2 Ru3 147.60(11) . .
C1 Ru2 Ru3 50.89(10) . .
Ru1 Ru2 Ru3 57.190(12) . .
N1 Ru3 C31 157.16(18) . .
N1 Ru3 C32 148.68(18) . .
C31 Ru3 C32 37.99(19) . .
N1 Ru3 C30 118.48(16) . .
C31 Ru3 C30 38.73(16) . .
C32 Ru3 C30 64.10(18) . .
N1 Ru3 C28 111.44(16) . .
C31 Ru3 C28 64.52(19) . .
C32 Ru3 C28 38.72(17) . .
C30 Ru3 C28 64.36(18) . .
N1 Ru3 C29 98.01(15) . .
C31 Ru3 C29 64.39(17) . .
C32 Ru3 C29 64.16(17) . .
C30 Ru3 C29 38.25(16) . .
C28 Ru3 C29 38.34(16) . .
N1 Ru3 C1 34.88(14) . .
C31 Ru3 C1 167.69(16) . .
C32 Ru3 C1 136.87(17) . .
C30 Ru3 C1 153.33(15) . .
C28 Ru3 C1 119.00(16) . .
C29 Ru3 C1 126.33(15) . .
N1 Ru3 Ru1 77.21(11) . .
C31 Ru3 Ru1 121.26(13) . .
C32 Ru3 Ru1 118.18(13) . .
C30 Ru3 Ru1 147.76(12) . .
C28 Ru3 Ru1 139.70(13) . .
C29 Ru3 Ru1 173.78(11) . .
C1 Ru3 Ru1 47.75(10) . .
N1 Ru3 Ru2 42.67(11) . .
C31 Ru3 Ru2 133.13(14) . .
C32 Ru3 Ru2 168.63(14) . .
C30 Ru3 Ru2 113.59(12) . .
C28 Ru3 Ru2 151.87(12) . .
C29 Ru3 Ru2 121.71(11) . .
C1 Ru3 Ru2 49.59(10) . .
Ru1 Ru3 Ru2 57.160(12) . .
C1 N1 Ru2 83.7(3) . .
C1 N1 Ru3 85.0(2) . .
Ru2 N1 Ru3 94.07(15) . .
N1 C1 C2 115.9(4) . .
N1 C1 Ru1 122.5(3) . .
C2 C1 Ru1 121.6(3) . .
N1 C1 Ru2 60.7(2) . .
C2 C1 Ru2 136.7(3) . .
Ru1 C1 Ru2 77.06(13) . .
N1 C1 Ru3 60.1(2) . .
C2 C1 Ru3 139.7(3) . .
Ru1 C1 Ru3 76.12(13) . .
Ru2 C1 Ru3 79.52(13) . .
C7 C2 C3 119.9(5) . .
C7 C2 C1 119.7(4) . .
C3 C2 C1 120.4(4) . .
C4 C3 C2 119.6(6) . .
C3 C4 C5 119.1(6) . .
C6 C5 C4 121.2(6) . .
C5 C6 C7 118.5(6) . .
C2 C7 C6 121.7(6) . .
C12 C8 C9 108.1(4) . .
C12 C8 C13 127.4(5) . .
C9 C8 C13 124.2(5) . .
C12 C8 Ru1 70.2(3) . .
C9 C8 Ru1 70.9(3) . .
C13 C8 Ru1 129.5(4) . .
C8 C9 C10 108.1(4) . .
C8 C9 C14 125.6(4) . .
C10 C9 C14 126.1(4) . .
C8 C9 Ru1 71.6(3) . .
C10 C9 Ru1 71.0(2) . .
C14 C9 Ru1 127.8(3) . .
C11 C10 C9 107.7(4) . .
C11 C10 C15 125.7(4) . .
C9 C10 C15 126.4(4) . .
C11 C10 Ru1 70.6(2) . .
C9 C10 Ru1 70.8(2) . .
C15 C10 Ru1 127.5(3) . .
C10 C11 C12 107.6(4) . .
C10 C11 C16 125.0(5) . .
C12 C11 C16 127.3(5) . .
C10 C11 Ru1 71.7(2) . .
C12 C11 Ru1 70.5(2) . .
C16 C11 Ru1 126.5(3) . .
C8 C12 C11 108.4(4) . .
C8 C12 C17 125.4(5) . .
C11 C12 C17 125.9(5) . .
C8 C12 Ru1 72.2(2) . .
C11 C12 Ru1 71.1(2) . .
C17 C12 Ru1 127.2(4) . .
C19 C18 C22 107.7(4) . .
C19 C18 C23 126.6(4) . .
C22 C18 C23 125.6(4) . .
C19 C18 Ru2 70.4(2) . .
C22 C18 Ru2 69.1(2) . .
C23 C18 Ru2 129.4(3) . .
C18 C19 C20 108.8(4) . .
C18 C19 C24 125.2(4) . .
C20 C19 C24 125.9(5) . .
C18 C19 Ru2 71.9(2) . .
C20 C19 Ru2 70.1(2) . .
C24 C19 Ru2 125.9(3) . .
C21 C20 C19 107.2(4) . .
C21 C20 C25 125.3(4) . .
C19 C20 C25 127.4(4) . .
C21 C20 Ru2 70.0(2) . .
C19 C20 Ru2 71.4(2) . .
C25 C20 Ru2 126.6(3) . .
C22 C21 C20 108.1(4) . .
C22 C21 C26 125.8(4) . .
C20 C21 C26 125.9(4) . .
C22 C21 Ru2 71.0(2) . .
C20 C21 Ru2 71.3(2) . .
C26 C21 Ru2 126.1(3) . .
C21 C22 C18 108.2(4) . .
C21 C22 C27 126.2(4) . .
C18 C22 C27 125.3(4) . .
C21 C22 Ru2 70.3(2) . .
C18 C22 Ru2 72.7(2) . .
C27 C22 Ru2 127.9(3) . .
C29 C28 C32 107.1(4) . .
C29 C28 C33 127.4(4) . .
C32 C28 C33 125.4(5) . .
C29 C28 Ru3 71.0(2) . .
C32 C28 Ru3 70.4(3) . .
C33 C28 Ru3 125.2(3) . .
C30 C29 C28 108.3(4) . .
C30 C29 C34 125.5(4) . .
C28 C29 C34 126.2(4) . .
C30 C29 Ru3 70.5(2) . .
C28 C29 Ru3 70.7(2) . .
C34 C29 Ru3 125.6(3) . .
C29 C30 C31 107.8(4) . .
C29 C30 C35 126.0(4) . .
C31 C30 C35 125.9(4) . .
C29 C30 Ru3 71.2(2) . .
C31 C30 Ru3 70.3(2) . .
C35 C30 Ru3 128.3(3) . .
C32 C31 C30 108.1(4) . .
C32 C31 C36 127.3(5) . .
C30 C31 C36 124.3(5) . .
C32 C31 Ru3 71.4(2) . .
C30 C31 Ru3 71.0(2) . .
C36 C31 Ru3 128.2(4) . .
C31 C32 C28 108.6(4) . .
C31 C32 C37 126.3(5) . .
C28 C32 C37 124.7(5) . .
C31 C32 Ru3 70.6(2) . .
C28 C32 Ru3 70.9(2) . .
C37 C32 Ru3 130.1(4) . .
F4 B1 F2 111.1(5) . .
F4 B1 F3 110.5(4) . 1_655
F2 B1 F3 111.5(5) . 1_655
F4 B1 F1 106.7(5) . .
F2 B1 F1 108.5(4) . .
F3 B1 F1 108.5(5) 1_655 .
C38 Ru4 C45 106.44(15) . .
C38 Ru4 C46 114.38(15) . .
C45 Ru4 C46 38.17(16) . .
C38 Ru4 C49 129.63(15) . .
C45 Ru4 C49 38.15(15) . .
C46 Ru4 C49 63.50(15) . .
C38 Ru4 C47 147.48(15) . .
C45 Ru4 C47 63.83(15) . .
C46 Ru4 C47 38.31(15) . .
C49 Ru4 C47 63.05(15) . .
C38 Ru4 C48 167.40(15) . .
C45 Ru4 C48 63.81(15) . .
C46 Ru4 C48 63.60(15) . .
C49 Ru4 C48 37.80(15) . .
C47 Ru4 C48 37.52(15) . .
C38 Ru4 Ru5 54.19(11) . .
C45 Ru4 Ru5 147.61(11) . .
C46 Ru4 Ru5 120.25(11) . .
C49 Ru4 Ru5 174.11(11) . .
C47 Ru4 Ru5 116.55(11) . .
C48 Ru4 Ru5 138.23(11) . .
C38 Ru4 Ru6 58.14(11) . .
C45 Ru4 Ru6 129.71(12) . .
C46 Ru4 Ru6 166.27(12) . .
C49 Ru4 Ru6 111.10(11) . .
C47 Ru4 Ru6 152.68(11) . .
C48 Ru4 Ru6 120.81(11) . .
Ru5 Ru4 Ru6 66.333(14) . .
N2 Ru5 C56 144.68(17) . .
N2 Ru5 C57 108.81(17) . .
C56 Ru5 C57 39.1(2) . .
N2 Ru5 C55 161.01(15) . .
C56 Ru5 C55 38.45(19) . .
C57 Ru5 C55 64.56(18) . .
N2 Ru5 C59 122.79(16) . .
C56 Ru5 C59 64.2(2) . .
C57 Ru5 C59 63.8(2) . .
C55 Ru5 C59 38.29(18) . .
N2 Ru5 C58 99.71(16) . .
C56 Ru5 C58 64.1(2) . .
C57 Ru5 C58 37.9(2) . .
C55 Ru5 C58 63.73(17) . .
C59 Ru5 C58 37.69(18) . .
N2 Ru5 C38 36.08(13) . .
C56 Ru5 C38 130.03(18) . .
C57 Ru5 C38 115.41(17) . .
C55 Ru5 C38 162.68(16) . .
C59 Ru5 C38 158.83(16) . .
C58 Ru5 C38 128.00(15) . .
N2 Ru5 Ru4 76.64(9) . .
C56 Ru5 Ru4 118.24(14) . .
C57 Ru5 Ru4 141.95(18) . .
C55 Ru5 Ru4 120.06(11) . .
C59 Ru5 Ru4 145.60(12) . .
C58 Ru5 Ru4 176.17(12) . .
C38 Ru5 Ru4 48.20(9) . .
N2 Ru5 Ru6 42.27(10) . .
C56 Ru5 Ru6 172.53(13) . .
C57 Ru5 Ru6 148.31(16) . .
C55 Ru5 Ru6 136.89(14) . .
C59 Ru5 Ru6 115.91(16) . .
C58 Ru5 Ru6 120.98(17) . .
C38 Ru5 Ru6 52.44(10) . .
Ru4 Ru5 Ru6 57.007(12) . .
N2 Ru6 C66 102.28(16) . .
N2 Ru6 C65 102.45(17) . .
C66 Ru6 C65 38.9(2) . .
N2 Ru6 C67 133.33(17) . .
C66 Ru6 C67 39.1(2) . .
C65 Ru6 C67 65.2(2) . .
N2 Ru6 C69 133.85(18) . .
C66 Ru6 C69 64.01(18) . .
C65 Ru6 C69 38.40(18) . .
C67 Ru6 C69 63.5(2) . .
N2 Ru6 C68 165.45(15) . .
C66 Ru6 C68 64.02(18) . .
C65 Ru6 C68 64.03(19) . .
C67 Ru6 C68 37.85(19) . .
C69 Ru6 C68 37.3(2) . .
N2 Ru6 C38 34.02(13) . .
C66 Ru6 C38 121.35(15) . .
C65 Ru6 C38 135.62(17) . .
C67 Ru6 C38 130.44(16) . .
C69 Ru6 C38 164.72(18) . .
C68 Ru6 C38 157.13(16) . .
N2 Ru6 Ru4 76.60(9) . .
C66 Ru6 Ru4 155.90(15) . .
C65 Ru6 Ru4 165.18(16) . .
C67 Ru6 Ru4 126.25(14) . .
C69 Ru6 Ru4 133.68(12) . .
C68 Ru6 Ru4 117.87(12) . .
C38 Ru6 Ru4 47.17(9) . .
N2 Ru6 Ru5 42.65(9) . .
C66 Ru6 Ru5 136.79(15) . .
C65 Ru6 Ru5 112.60(16) . .
C67 Ru6 Ru5 175.60(14) . .
C69 Ru6 Ru5 117.40(16) . .
C68 Ru6 Ru5 145.41(15) . .
C38 Ru6 Ru5 48.12(9) . .
Ru4 Ru6 Ru5 56.660(11) . .
C38 N2 Ru6 89.1(2) . .
C38 N2 Ru5 81.3(2) . .
Ru6 N2 Ru5 95.08(14) . .
N2 C38 C39 116.9(3) . .
N2 C38 Ru4 120.6(3) . .
C39 C38 Ru4 122.4(3) . .
N2 C38 Ru5 62.6(2) . .
C39 C38 Ru5 135.2(3) . .
Ru4 C38 Ru5 77.61(12) . .
N2 C38 Ru6 56.9(2) . .
C39 C38 Ru6 141.2(3) . .
Ru4 C38 Ru6 74.70(12) . .
Ru5 C38 Ru6 79.44(12) . .
C44 C39 C40 119.1(4) . .
C44 C39 C38 120.8(4) . .
C40 C39 C38 120.1(4) . .
C41 C40 C39 120.4(4) . .
C42 C41 C40 119.8(5) . .
C41 C42 C43 120.6(4) . .
C42 C43 C44 119.9(5) . .
C39 C44 C43 120.1(4) . .
C46 C45 C49 107.6(4) . .
C46 C45 C50 126.2(4) . .
C49 C45 C50 125.8(4) . .
C46 C45 Ru4 71.0(2) . .
C49 C45 Ru4 71.7(2) . .
C50 C45 Ru4 128.2(3) . .
C45 C46 C47 107.9(4) . .
C45 C46 C51 126.2(4) . .
C47 C46 C51 125.4(4) . .
C45 C46 Ru4 70.8(2) . .
C47 C46 Ru4 71.6(2) . .
C51 C46 Ru4 129.3(3) . .
C48 C47 C46 108.2(4) . .
C48 C47 C52 126.2(4) . .
C46 C47 C52 125.2(4) . .
C48 C47 Ru4 71.7(2) . .
C46 C47 Ru4 70.1(2) . .
C52 C47 Ru4 128.8(3) . .
C47 C48 C49 107.7(3) . .
C47 C48 C53 126.8(4) . .
C49 C48 C53 125.4(4) . .
C47 C48 Ru4 70.8(2) . .
C49 C48 Ru4 70.5(2) . .
C53 C48 Ru4 126.1(3) . .
C48 C49 C45 108.6(4) . .
C48 C49 C54 125.0(4) . .
C45 C49 C54 126.2(4) . .
C48 C49 Ru4 71.7(2) . .
C45 C49 Ru4 70.2(2) . .
C54 C49 Ru4 128.6(3) . .
C56 C55 C59 108.5(4) . .
C56 C55 C60 126.5(5) . .
C59 C55 C60 124.8(5) . .
C56 C55 Ru5 70.6(3) . .
C59 C55 Ru5 72.4(3) . .
C60 C55 Ru5 125.9(3) . .
C55 C56 C57 107.2(5) . .
C55 C56 C61 126.9(5) . .
C57 C56 C61 125.6(5) . .
C55 C56 Ru5 70.9(3) . .
C57 C56 Ru5 70.5(3) . .
C61 C56 Ru5 127.7(4) . .
C58 C57 C56 108.1(4) . .
C58 C57 C62 126.6(6) . .
C56 C57 C62 125.0(6) . .
C58 C57 Ru5 72.9(3) . .
C56 C57 Ru5 70.5(3) . .
C62 C57 Ru5 126.7(4) . .
C57 C58 C59 108.4(4) . .
C57 C58 C63 125.6(5) . .
C59 C58 C63 125.9(6) . .
C57 C58 Ru5 69.2(3) . .
C59 C58 Ru5 71.1(2) . .
C63 C58 Ru5 126.1(4) . .
C58 C59 C55 107.6(5) . .
C58 C59 C64 127.6(5) . .
C55 C59 C64 124.7(4) . .
C58 C59 Ru5 71.2(3) . .
C55 C59 Ru5 69.3(2) . .
C64 C59 Ru5 128.3(4) . .
C69 C65 C66 106.5(5) . .
C69 C65 C70 127.3(6) . .
C66 C65 C70 126.2(5) . .
C69 C65 Ru6 71.6(3) . .
C66 C65 Ru6 70.0(3) . .
C70 C65 Ru6 123.9(4) . .
C65 C66 C67 108.1(4) . .
C65 C66 C71 127.0(6) . .
C67 C66 C71 124.7(6) . .
C65 C66 Ru6 71.1(3) . .
C67 C66 Ru6 71.2(3) . .
C71 C66 Ru6 126.9(3) . .
C68 C67 C66 107.5(5) . .
C68 C67 C72 125.9(5) . .
C66 C67 C72 126.5(5) . .
C68 C67 Ru6 72.7(3) . .
C66 C67 Ru6 69.7(3) . .
C72 C67 Ru6 126.3(4) . .
C69 C68 C67 108.2(4) . .
C69 C68 C73 124.4(5) . .
C67 C68 C73 127.2(6) . .
C69 C68 Ru6 70.2(3) . .
C67 C68 Ru6 69.4(3) . .
C73 C68 Ru6 130.5(3) . .
C68 C69 C65 109.7(4) . .
C68 C69 C74 125.3(5) . .
C65 C69 C74 124.9(6) . .
C68 C69 Ru6 72.4(3) . .
C65 C69 Ru6 70.0(3) . .
C74 C69 Ru6 126.7(4) . .
F6B B2 F5A 123.7(9) . 1_455
F6B B2 F8A 115.6(8) . .
F5A B2 F8A 118.9(10) 1_455 .
F6B B2 F8B 113.0(9) . 1_444
F5A B2 F8B 123.1(9) 1_455 1_444
F8A B2 F8B 19.7(6) . 1_444
F6B B2 F5B 118.3(9) . 1_455
F5A B2 F5B 37.7(4) 1_455 1_455
F8A B2 F5B 119.7(9) . 1_455
F8B B2 F5B 109.9(8) 1_444 1_455
F6B B2 F6A 31.1(6) . 1_444
F5A B2 F6A 114.7(8) 1_455 1_444
F8A B2 F6A 107.8(7) . 1_444
F8B B2 F6A 116.5(7) 1_444 1_444
F5B B2 F6A 132.4(7) 1_455 1_444
F6B B2 F7A 63.1(8) . .
F5A B2 F7A 107.7(7) 1_455 .
F8A B2 F7A 110.8(8) . .
F8B B2 F7A 91.9(7) 1_444 .
F5B B2 F7A 73.3(6) 1_455 .
F6A B2 F7A 94.2(7) 1_444 .
F6B B2 F7B 109.9(9) . 1_455
F5A B2 F7B 57.7(6) 1_455 1_455
F8A B2 F7B 90.5(8) . 1_455
F8B B2 F7B 109.1(8) 1_444 1_455
F5B B2 F7B 95.1(7) 1_455 1_455
F6A B2 F7B 80.3(6) 1_444 1_455
F7A B2 F7B 158.6(7) . 1_455

loop_
_geom_bond_atom_site_label_1
_geom_bond_atom_site_label_2
_geom_bond_distance
_geom_bond_site_symmetry_2
Ru1 C1 2.098(4) .
Ru1 C12 2.189(4) .
Ru1 C11 2.196(4) .
Ru1 C9 2.207(4) .
Ru1 C10 2.210(4) .
Ru1 C8 2.216(5) .
Ru1 Ru2 2.7510(5) .
Ru1 Ru3 2.7519(5) .
Ru2 N1 2.027(4) .
Ru2 C21 2.153(4) .
Ru2 C22 2.161(4) .
Ru2 C20 2.171(4) .
Ru2 C19 2.188(4) .
Ru2 C18 2.208(4) .
Ru2 C1 2.310(4) .
Ru2 Ru3 2.9830(5) .
Ru3 N1 2.049(3) .
Ru3 C31 2.168(4) .
Ru3 C32 2.177(4) .
Ru3 C30 2.178(4) .
Ru3 C28 2.184(4) .
Ru3 C29 2.187(4) .
Ru3 C1 2.354(4) .
N1 C1 1.351(5) .
C1 C2 1.511(6) .
C2 C7 1.369(7) .
C2 C3 1.400(7) .
C3 C4 1.388(8) .
C4 C5 1.420(10) .
C5 C6 1.364(10) .
C6 C7 1.402(7) .
C8 C12 1.420(7) .
C8 C9 1.422(6) .
C8 C13 1.507(7) .
C9 C10 1.447(6) .
C9 C14 1.500(6) .
C10 C11 1.424(6) .
C10 C15 1.505(6) .
C11 C12 1.442(7) .
C11 C16 1.501(6) .
C12 C17 1.514(7) .
C18 C19 1.419(6) .
C18 C22 1.431(6) .
C18 C23 1.490(6) .
C19 C20 1.435(6) .
C19 C24 1.496(6) .
C20 C21 1.432(6) .
C20 C25 1.494(7) .
C21 C22 1.429(6) .
C21 C26 1.511(6) .
C22 C27 1.497(6) .
C28 C29 1.435(6) .
C28 C32 1.446(7) .
C28 C33 1.482(7) .
C29 C30 1.430(6) .
C29 C34 1.502(6) .
C30 C31 1.441(6) .
C30 C35 1.504(7) .
C31 C32 1.414(7) .
C31 C36 1.503(7) .
C32 C37 1.502(6) .
B1 F4 1.370(8) .
B1 F2 1.372(6) .
B1 F3 1.373(6) 1_655
B1 F1 1.391(7) .
F3 B1 1.373(6) 1_455
Ru4 C38 2.091(4) .
Ru4 C45 2.189(4) .
Ru4 C46 2.192(4) .
Ru4 C49 2.209(4) .
Ru4 C47 2.213(4) .
Ru4 C48 2.225(4) .
Ru4 Ru5 2.7389(4) .
Ru4 Ru6 2.7498(5) .
Ru5 N2 2.042(3) .
Ru5 C56 2.161(5) .
Ru5 C57 2.161(5) .
Ru5 C55 2.165(4) .
Ru5 C59 2.208(5) .
Ru5 C58 2.209(4) .
Ru5 C38 2.274(4) .
Ru5 Ru6 3.0027(6) .
Ru6 N2 2.028(3) .
Ru6 C66 2.146(4) .
Ru6 C65 2.159(4) .
Ru6 C67 2.166(5) .
Ru6 C69 2.180(4) .
Ru6 C68 2.209(5) .
Ru6 C38 2.421(4) .
N2 C38 1.355(5) .
C38 C39 1.490(5) .
C39 C44 1.380(6) .
C39 C40 1.396(6) .
C40 C41 1.395(6) .
C41 C42 1.366(7) .
C42 C43 1.379(7) .
C43 C44 1.400(6) .
C45 C46 1.433(6) .
C45 C49 1.437(6) .
C45 C50 1.500(6) .
C46 C47 1.446(6) .
C46 C51 1.495(6) .
C47 C48 1.428(6) .
C47 C52 1.495(6) .
C48 C49 1.436(6) .
C48 C53 1.498(6) .
C49 C54 1.496(6) .
C55 C56 1.425(7) .
C55 C59 1.435(7) .
C55 C60 1.506(6) .
C56 C57 1.445(7) .
C56 C61 1.492(8) .
C57 C58 1.420(9) .
C57 C62 1.507(7) .
C58 C59 1.427(7) .
C58 C63 1.513(7) .
C59 C64 1.490(8) .
C65 C69 1.427(7) .
C65 C66 1.434(8) .
C65 C70 1.505(8) .
C66 C67 1.444(7) .
C66 C71 1.493(6) .
C67 C68 1.419(7) .
C67 C72 1.502(8) .
C68 C69 1.405(8) .
C68 C73 1.503(7) .
C69 C74 1.502(7) .
B2 F6B 1.227(13) .
B2 F5A 1.264(10) 1_455
B2 F8A 1.323(12) .
B2 F8B 1.375(12) 1_444
B2 F5B 1.382(10) 1_455
B2 F6A 1.436(11) 1_444
B2 F7A 1.536(12) .
B2 F7B 1.544(12) 1_455
F5A B2 1.264(10) 1_655
F6A B2 1.436(11) 1_666
F5B B2 1.382(10) 1_655
F7B B2 1.544(12) 1_655
F8B B2 1.375(12) 1_666

loop_
_geom_torsion_atom_site_label_1
_geom_torsion_atom_site_label_2
_geom_torsion_atom_site_label_3
_geom_torsion_atom_site_label_4
_geom_torsion
C1 Ru1 Ru2 N1 22.74(17)
C12 Ru1 Ru2 N1 66.4(9)
C11 Ru1 Ru2 N1 -142.5(3)
C9 Ru1 Ru2 N1 138.39(16)
C10 Ru1 Ru2 N1 -178.74(17)
C8 Ru1 Ru2 N1 99.7(2)
Ru3 Ru1 Ru2 N1 -41.82(11)
C1 Ru1 Ru2 C21 -67.3(3)
C12 Ru1 Ru2 C21 -23.7(10)
C11 Ru1 Ru2 C21 127.4(3)
C9 Ru1 Ru2 C21 48.3(3)
C10 Ru1 Ru2 C21 91.2(3)
C8 Ru1 Ru2 C21 9.7(3)
Ru3 Ru1 Ru2 C21 -131.9(3)
C1 Ru1 Ru2 C22 -108.48(19)
C12 Ru1 Ru2 C22 -64.8(10)
C11 Ru1 Ru2 C22 86.3(3)
C9 Ru1 Ru2 C22 7.18(19)
C10 Ru1 Ru2 C22 50.05(19)
C8 Ru1 Ru2 C22 -31.5(2)
Ru3 Ru1 Ru2 C22 -173.04(14)
C1 Ru1 Ru2 C20 118.1(6)
C12 Ru1 Ru2 C20 161.7(11)
C11 Ru1 Ru2 C20 -47.1(6)
C9 Ru1 Ru2 C20 -126.2(6)
C10 Ru1 Ru2 C20 -83.4(6)
C8 Ru1 Ru2 C20 -164.9(6)
Ru3 Ru1 Ru2 C20 53.5(6)
C1 Ru1 Ru2 C19 166.2(2)
C12 Ru1 Ru2 C19 -150.2(10)
C11 Ru1 Ru2 C19 1.0(3)
C9 Ru1 Ru2 C19 -78.2(2)
C10 Ru1 Ru2 C19 -35.3(2)
C8 Ru1 Ru2 C19 -116.8(2)
Ru3 Ru1 Ru2 C19 101.63(17)
C1 Ru1 Ru2 C18 -152.24(18)
C12 Ru1 Ru2 C18 -108.6(9)
C11 Ru1 Ru2 C18 42.5(3)
C9 Ru1 Ru2 C18 -36.59(18)
C10 Ru1 Ru2 C18 6.29(18)
C8 Ru1 Ru2 C18 -75.3(2)
Ru3 Ru1 Ru2 C18 143.20(12)
C12 Ru1 Ru2 C1 43.6(9)
C11 Ru1 Ru2 C1 -165.2(3)
C9 Ru1 Ru2 C1 115.65(18)
C10 Ru1 Ru2 C1 158.53(19)
C8 Ru1 Ru2 C1 77.0(2)
Ru3 Ru1 Ru2 C1 -64.56(14)
C1 Ru1 Ru2 Ru3 64.56(13)
C12 Ru1 Ru2 Ru3 108.2(9)
C11 Ru1 Ru2 Ru3 -100.7(2)
C9 Ru1 Ru2 Ru3 -179.79(13)
C10 Ru1 Ru2 Ru3 -136.91(13)
C8 Ru1 Ru2 Ru3 141.55(18)
C1 Ru1 Ru3 N1 -21.53(17)
C12 Ru1 Ru3 N1 -130.21(19)
C11 Ru1 Ru3 N1 -173.25(19)
C9 Ru1 Ru3 N1 -171(100)
C10 Ru1 Ru3 N1 149.8(2)
C8 Ru1 Ru3 N1 -93.5(2)
Ru2 Ru1 Ru3 N1 41.34(11)
C1 Ru1 Ru3 C31 173.1(2)
C12 Ru1 Ru3 C31 64.4(2)
C11 Ru1 Ru3 C31 21.3(2)
C9 Ru1 Ru3 C31 24(21)
C10 Ru1 Ru3 C31 -15.6(2)
C8 Ru1 Ru3 C31 101.1(3)
Ru2 Ru1 Ru3 C31 -124.06(16)
C1 Ru1 Ru3 C32 129.2(2)
C12 Ru1 Ru3 C32 20.5(2)
C11 Ru1 Ru3 C32 -22.5(2)
C9 Ru1 Ru3 C32 -20(21)
C10 Ru1 Ru3 C32 -59.5(2)
C8 Ru1 Ru3 C32 57.2(3)
Ru2 Ru1 Ru3 C32 -167.94(17)
C1 Ru1 Ru3 C30 -145.4(2)
C12 Ru1 Ru3 C30 106.0(3)
C11 Ru1 Ru3 C30 62.9(3)
C9 Ru1 Ru3 C30 65(21)
C10 Ru1 Ru3 C30 26.0(3)
C8 Ru1 Ru3 C30 142.6(3)
Ru2 Ru1 Ru3 C30 -82.5(2)
C1 Ru1 Ru3 C28 86.6(2)
C12 Ru1 Ru3 C28 -22.0(3)
C11 Ru1 Ru3 C28 -65.1(2)
C9 Ru1 Ru3 C28 -63(21)
C10 Ru1 Ru3 C28 -102.0(3)
C8 Ru1 Ru3 C28 14.7(3)
Ru2 Ru1 Ru3 C28 149.51(19)
C1 Ru1 Ru3 C29 18.6(10)
C12 Ru1 Ru3 C29 -90.1(10)
C11 Ru1 Ru3 C29 -133.1(10)
C9 Ru1 Ru3 C29 -131(21)
C10 Ru1 Ru3 C29 -170.1(10)
C8 Ru1 Ru3 C29 -53.4(10)
Ru2 Ru1 Ru3 C29 81.4(10)
C12 Ru1 Ru3 C1 -108.7(2)
C11 Ru1 Ru3 C1 -151.7(2)
C9 Ru1 Ru3 C1 -149(31)
C10 Ru1 Ru3 C1 171.3(2)
C8 Ru1 Ru3 C1 -72.0(2)
Ru2 Ru1 Ru3 C1 62.87(13)
C1 Ru1 Ru3 Ru2 -62.87(13)
C12 Ru1 Ru3 Ru2 -171.54(16)
C11 Ru1 Ru3 Ru2 145.41(15)
C9 Ru1 Ru3 Ru2 148(34)
C10 Ru1 Ru3 Ru2 108.46(18)
C8 Ru1 Ru3 Ru2 -134.9(2)
C21 Ru2 Ru3 N1 42.7(2)
C22 Ru2 Ru3 N1 -2.7(12)
C20 Ru2 Ru3 N1 82.8(2)
C19 Ru2 Ru3 N1 126.0(2)
C18 Ru2 Ru3 N1 163.1(3)
C1 Ru2 Ru3 N1 -48.2(2)
Ru1 Ru2 Ru3 N1 -108.14(16)
N1 Ru2 Ru3 C31 -147.9(2)
C21 Ru2 Ru3 C31 -105.2(2)
C22 Ru2 Ru3 C31 -150.6(12)
C20 Ru2 Ru3 C31 -65.1(2)
C19 Ru2 Ru3 C31 -21.9(2)
C18 Ru2 Ru3 C31 15.3(3)
C1 Ru2 Ru3 C31 163.9(2)
Ru1 Ru2 Ru3 C31 103.98(18)
N1 Ru2 Ru3 C32 177.2(7)
C21 Ru2 Ru3 C32 -140.2(7)
C22 Ru2 Ru3 C32 174.4(13)
C20 Ru2 Ru3 C32 -100.1(7)
C19 Ru2 Ru3 C32 -56.8(7)
C18 Ru2 Ru3 C32 -19.7(7)
C1 Ru2 Ru3 C32 128.9(7)
Ru1 Ru2 Ru3 C32 69.0(7)
N1 Ru2 Ru3 C30 -107.1(2)
C21 Ru2 Ru3 C30 -64.5(2)
C22 Ru2 Ru3 C30 -109.8(12)
C20 Ru2 Ru3 C30 -24.33(18)
C19 Ru2 Ru3 C30 18.90(19)
C18 Ru2 Ru3 C30 56.0(3)
C1 Ru2 Ru3 C30 -155.35(18)
Ru1 Ru2 Ru3 C30 144.75(13)
N1 Ru2 Ru3 C28 -27.8(3)
C21 Ru2 Ru3 C28 14.9(3)
C22 Ru2 Ru3 C28 -30.5(12)
C20 Ru2 Ru3 C28 55.0(3)
C19 Ru2 Ru3 C28 98.3(3)
C18 Ru2 Ru3 C28 135.4(4)
C1 Ru2 Ru3 C28 -76.0(3)
Ru1 Ru2 Ru3 C28 -135.9(3)
N1 Ru2 Ru3 C29 -64.6(2)
C21 Ru2 Ru3 C29 -22.0(2)
C22 Ru2 Ru3 C29 -67.4(12)
C20 Ru2 Ru3 C29 18.15(19)
C19 Ru2 Ru3 C29 61.38(19)
C18 Ru2 Ru3 C29 98.5(3)
C1 Ru2 Ru3 C29 -112.87(19)
Ru1 Ru2 Ru3 C29 -172.77(14)
N1 Ru2 Ru3 C1 48.2(2)
C21 Ru2 Ru3 C1 90.9(2)
C22 Ru2 Ru3 C1 45.5(12)
C20 Ru2 Ru3 C1 131.02(19)
C19 Ru2 Ru3 C1 174.25(19)
C18 Ru2 Ru3 C1 -148.6(3)
Ru1 Ru2 Ru3 C1 -59.90(13)
N1 Ru2 Ru3 Ru1 108.14(16)
C21 Ru2 Ru3 Ru1 150.79(17)
C22 Ru2 Ru3 Ru1 105.4(12)
C20 Ru2 Ru3 Ru1 -169.09(13)
C19 Ru2 Ru3 Ru1 -125.85(14)
C18 Ru2 Ru3 Ru1 -88.7(2)
C1 Ru2 Ru3 Ru1 59.90(13)
C21 Ru2 N1 C1 123.4(2)
C22 Ru2 N1 C1 95.1(3)
C20 Ru2 N1 C1 163.0(2)
C19 Ru2 N1 C1 -172.1(2)
C18 Ru2 N1 C1 132.7(6)
Ru1 Ru2 N1 C1 -29.6(2)
Ru3 Ru2 N1 C1 -84.5(2)
C21 Ru2 N1 Ru3 -152.07(16)
C22 Ru2 N1 Ru3 179.63(16)
C20 Ru2 N1 Ru3 -112.52(16)
C19 Ru2 N1 Ru3 -87.6(2)
C18 Ru2 N1 Ru3 -142.9(5)
C1 Ru2 N1 Ru3 84.5(2)
Ru1 Ru2 N1 Ru3 54.87(10)
C31 Ru3 N1 C1 174.6(4)
C32 Ru3 N1 C1 -95.6(4)
C30 Ru3 N1 C1 178.1(3)
C28 Ru3 N1 C1 -110.3(3)
C29 Ru3 N1 C1 -147.6(3)
Ru1 Ru3 N1 C1 28.4(2)
Ru2 Ru3 N1 C1 83.3(3)
C31 Ru3 N1 Ru2 91.3(4)
C32 Ru3 N1 Ru2 -178.9(3)
C30 Ru3 N1 Ru2 94.77(19)
C28 Ru3 N1 Ru2 166.36(15)
C29 Ru3 N1 Ru2 129.08(16)
C1 Ru3 N1 Ru2 -83.3(3)
Ru1 Ru3 N1 Ru2 -54.96(10)
Ru2 N1 C1 C2 -131.0(3)
Ru3 N1 C1 C2 134.3(3)
Ru2 N1 C1 Ru1 48.6(3)
Ru3 N1 C1 Ru1 -46.1(3)
Ru3 N1 C1 Ru2 -94.67(13)
Ru2 N1 C1 Ru3 94.67(13)
C12 Ru1 C1 N1 144.1(3)
C11 Ru1 C1 N1 120.0(4)
C9 Ru1 C1 N1 -140.2(3)
C10 Ru1 C1 N1 -122.9(5)
C8 Ru1 C1 N1 -177.2(3)
Ru2 Ru1 C1 N1 -42.2(3)
Ru3 Ru1 C1 N1 40.1(3)
C12 Ru1 C1 C2 -36.3(4)
C11 Ru1 C1 C2 -60.5(5)
C9 Ru1 C1 C2 39.4(4)
C10 Ru1 C1 C2 56.6(6)
C8 Ru1 C1 C2 2.4(4)
Ru2 Ru1 C1 C2 137.4(4)
Ru3 Ru1 C1 C2 -140.4(4)
C12 Ru1 C1 Ru2 -173.72(15)
C11 Ru1 C1 Ru2 162.2(3)
C9 Ru1 C1 Ru2 -98.01(17)
C10 Ru1 C1 Ru2 -80.8(5)
C8 Ru1 C1 Ru2 -135.03(14)
Ru3 Ru1 C1 Ru2 82.21(10)
C12 Ru1 C1 Ru3 104.07(17)
C11 Ru1 C1 Ru3 79.9(4)
C9 Ru1 C1 Ru3 179.78(14)
C10 Ru1 C1 Ru3 -163.0(4)
C8 Ru1 C1 Ru3 142.76(14)
Ru2 Ru1 C1 Ru3 -82.21(10)
C21 Ru2 C1 N1 -68.2(3)
C22 Ru2 C1 N1 -113.3(3)
C20 Ru2 C1 N1 -24.5(3)
C19 Ru2 C1 N1 32.5(9)
C18 Ru2 C1 N1 -155.8(3)
Ru1 Ru2 C1 N1 139.5(3)
Ru3 Ru2 C1 N1 61.5(2)
N1 Ru2 C1 C2 97.7(5)
C21 Ru2 C1 C2 29.5(5)
C22 Ru2 C1 C2 -15.6(5)
C20 Ru2 C1 C2 73.2(5)
C19 Ru2 C1 C2 130.3(8)
C18 Ru2 C1 C2 -58.0(6)
Ru1 Ru2 C1 C2 -122.7(5)
Ru3 Ru2 C1 C2 159.3(5)
N1 Ru2 C1 Ru1 -139.5(3)
C21 Ru2 C1 Ru1 152.27(15)
C22 Ru2 C1 Ru1 107.18(17)
C20 Ru2 C1 Ru1 -164.07(17)
C19 Ru2 C1 Ru1 -107.0(8)
C18 Ru2 C1 Ru1 64.7(3)
Ru3 Ru2 C1 Ru1 -78.00(10)
N1 Ru2 C1 Ru3 -61.5(2)
C21 Ru2 C1 Ru3 -129.73(16)
C22 Ru2 C1 Ru3 -174.82(15)
C20 Ru2 C1 Ru3 -86.1(2)
C19 Ru2 C1 Ru3 -29.0(9)
C18 Ru2 C1 Ru3 142.7(3)
Ru1 Ru2 C1 Ru3 78.00(11)
C31 Ru3 C1 N1 -170.2(7)
C32 Ru3 C1 N1 130.8(3)
C30 Ru3 C1 N1 -3.8(5)
C28 Ru3 C1 N1 86.3(3)
C29 Ru3 C1 N1 41.2(3)
Ru1 Ru3 C1 N1 -141.3(3)
Ru2 Ru3 C1 N1 -62.1(2)
N1 Ru3 C1 C2 -95.8(5)
C31 Ru3 C1 C2 94.0(9)
C32 Ru3 C1 C2 35.0(5)
C30 Ru3 C1 C2 -99.6(5)
C28 Ru3 C1 C2 -9.5(5)
C29 Ru3 C1 C2 -54.6(5)
Ru1 Ru3 C1 C2 122.9(5)
Ru2 Ru3 C1 C2 -158.0(5)
N1 Ru3 C1 Ru1 141.3(3)
C31 Ru3 C1 Ru1 -28.9(8)
C32 Ru3 C1 Ru1 -87.9(2)
C30 Ru3 C1 Ru1 137.5(3)
C28 Ru3 C1 Ru1 -132.42(15)
C29 Ru3 C1 Ru1 -177.55(14)
Ru2 Ru3 C1 Ru1 79.12(11)
N1 Ru3 C1 Ru2 62.1(2)
C31 Ru3 C1 Ru2 -108.1(8)
C32 Ru3 C1 Ru2 -167.0(2)
C30 Ru3 C1 Ru2 58.4(4)
C28 Ru3 C1 Ru2 148.46(15)
C29 Ru3 C1 Ru2 103.34(17)
Ru1 Ru3 C1 Ru2 -79.12(11)
N1 C1 C2 C7 81.3(6)
Ru1 C1 C2 C7 -98.3(5)
Ru2 C1 C2 C7 7.4(7)
Ru3 C1 C2 C7 154.8(4)
N1 C1 C2 C3 -100.7(5)
Ru1 C1 C2 C3 79.8(5)
Ru2 C1 C2 C3 -174.5(4)
Ru3 C1 C2 C3 -27.1(7)
C7 C2 C3 C4 -1.1(9)
C1 C2 C3 C4 -179.2(5)
C2 C3 C4 C5 -0.2(10)
C3 C4 C5 C6 0.5(11)
C4 C5 C6 C7 0.5(11)
C3 C2 C7 C6 2.2(9)
C1 C2 C7 C6 -179.7(5)
C5 C6 C7 C2 -1.9(10)
C1 Ru1 C8 C12 -116.6(3)
C11 Ru1 C8 C12 38.0(3)
C9 Ru1 C8 C12 118.3(4)
C10 Ru1 C8 C12 80.4(3)
Ru2 Ru1 C8 C12 -172.8(2)
Ru3 Ru1 C8 C12 -61.1(4)
C1 Ru1 C8 C9 125.1(3)
C12 Ru1 C8 C9 -118.3(4)
C11 Ru1 C8 C9 -80.3(3)
C10 Ru1 C8 C9 -37.9(2)
Ru2 Ru1 C8 C9 68.8(3)
Ru3 Ru1 C8 C9 -179.42(18)
C1 Ru1 C8 C13 6.1(5)
C12 Ru1 C8 C13 122.7(6)
C11 Ru1 C8 C13 160.7(5)
C9 Ru1 C8 C13 -119.0(6)
C10 Ru1 C8 C13 -156.9(5)
Ru2 Ru1 C8 C13 -50.2(5)
Ru3 Ru1 C8 C13 61.6(6)
C12 C8 C9 C10 1.4(5)
C13 C8 C9 C10 -172.6(4)
Ru1 C8 C9 C10 62.0(3)
C12 C8 C9 C14 175.7(4)
C13 C8 C9 C14 1.7(7)
Ru1 C8 C9 C14 -123.7(4)
C12 C8 C9 Ru1 -60.6(3)
C13 C8 C9 Ru1 125.4(5)
C1 Ru1 C9 C8 -71.4(3)
C12 Ru1 C9 C8 37.0(3)
C11 Ru1 C9 C8 80.2(3)
C10 Ru1 C9 C8 117.4(4)
Ru2 Ru1 C9 C8 -134.5(2)
Ru3 Ru1 C9 C8 78(21)
C1 Ru1 C9 C10 171.2(2)
C12 Ru1 C9 C10 -80.4(3)
C11 Ru1 C9 C10 -37.2(3)
C8 Ru1 C9 C10 -117.4(4)
Ru2 Ru1 C9 C10 108.1(2)
Ru3 Ru1 C9 C10 -39(21)
C1 Ru1 C9 C14 49.8(5)
C12 Ru1 C9 C14 158.2(5)
C11 Ru1 C9 C14 -158.6(5)
C10 Ru1 C9 C14 -121.4(5)
C8 Ru1 C9 C14 121.2(5)
Ru2 Ru1 C9 C14 -13.3(4)
Ru3 Ru1 C9 C14 -161(33)
C8 C9 C10 C11 -1.1(5)
C14 C9 C10 C11 -175.3(4)
Ru1 C9 C10 C11 61.3(3)
C8 C9 C10 C15 174.8(4)
C14 C9 C10 C15 0.5(7)
Ru1 C9 C10 C15 -122.9(4)
C8 C9 C10 Ru1 -62.3(3)
C14 C9 C10 Ru1 123.4(4)
C1 Ru1 C10 C11 -141.0(5)
C12 Ru1 C10 C11 -38.2(3)
C9 Ru1 C10 C11 -117.7(4)
C8 Ru1 C10 C11 -80.5(3)
Ru2 Ru1 C10 C11 149.9(2)
Ru3 Ru1 C10 C11 61.9(3)
C1 Ru1 C10 C9 -23.3(6)
C12 Ru1 C10 C9 79.5(3)
C11 Ru1 C10 C9 117.7(4)
C8 Ru1 C10 C9 37.2(3)
Ru2 Ru1 C10 C9 -92.4(2)
Ru3 Ru1 C10 C9 179.63(19)
C1 Ru1 C10 C15 98.3(6)
C12 Ru1 C10 C15 -158.9(4)
C11 Ru1 C10 C15 -120.7(5)
C9 Ru1 C10 C15 121.6(5)
C8 Ru1 C10 C15 158.8(4)
Ru2 Ru1 C10 C15 29.2(4)
Ru3 Ru1 C10 C15 -58.8(4)
C9 C10 C11 C12 0.4(5)
C15 C10 C11 C12 -175.5(4)
Ru1 C10 C11 C12 61.7(3)
C9 C10 C11 C16 176.4(4)
C15 C10 C11 C16 0.5(7)
Ru1 C10 C11 C16 -122.2(5)
C9 C10 C11 Ru1 -61.4(3)
C15 C10 C11 Ru1 122.8(5)
C1 Ru1 C11 C10 152.2(3)
C12 Ru1 C11 C10 117.1(4)
C9 Ru1 C11 C10 37.7(3)
C8 Ru1 C11 C10 79.9(3)
Ru2 Ru1 C11 C10 -56.7(4)
Ru3 Ru1 C11 C10 -142.3(2)
C1 Ru1 C11 C12 35.1(5)
C9 Ru1 C11 C12 -79.3(3)
C10 Ru1 C11 C12 -117.1(4)
C8 Ru1 C11 C12 -37.2(3)
Ru2 Ru1 C11 C12 -173.8(2)
Ru3 Ru1 C11 C12 100.6(3)
C1 Ru1 C11 C16 -87.5(6)
C12 Ru1 C11 C16 -122.5(6)
C9 Ru1 C11 C16 158.1(5)
C10 Ru1 C11 C16 120.4(6)
C8 Ru1 C11 C16 -159.8(5)
Ru2 Ru1 C11 C16 63.6(6)
Ru3 Ru1 C11 C16 -21.9(5)
C9 C8 C12 C11 -1.2(5)
C13 C8 C12 C11 172.6(5)
Ru1 C8 C12 C11 -62.2(3)
C9 C8 C12 C17 -175.5(5)
C13 C8 C12 C17 -1.8(8)
Ru1 C8 C12 C17 123.4(5)
C9 C8 C12 Ru1 61.1(3)
C13 C8 C12 Ru1 -125.2(5)
C10 C11 C12 C8 0.5(5)
C16 C11 C12 C8 -175.5(4)
Ru1 C11 C12 C8 63.0(3)
C10 C11 C12 C17 174.8(5)
C16 C11 C12 C17 -1.2(8)
Ru1 C11 C12 C17 -122.7(5)
C10 C11 C12 Ru1 -62.5(3)
C16 C11 C12 Ru1 121.6(5)
C1 Ru1 C12 C8 79.1(3)
C11 Ru1 C12 C8 -117.4(4)
C9 Ru1 C12 C8 -36.9(3)
C10 Ru1 C12 C8 -79.9(3)
Ru2 Ru1 C12 C8 38.8(11)
Ru3 Ru1 C12 C8 143.3(2)
C1 Ru1 C12 C11 -163.5(3)
C9 Ru1 C12 C11 80.5(3)
C10 Ru1 C12 C11 37.5(3)
C8 Ru1 C12 C11 117.4(4)
Ru2 Ru1 C12 C11 156.2(8)
Ru3 Ru1 C12 C11 -99.2(3)
C1 Ru1 C12 C17 -42.3(6)
C11 Ru1 C12 C17 121.2(6)
C9 Ru1 C12 C17 -158.3(6)
C10 Ru1 C12 C17 158.7(6)
C8 Ru1 C12 C17 -121.3(7)
Ru2 Ru1 C12 C17 -82.6(11)
Ru3 Ru1 C12 C17 22.0(6)
N1 Ru2 C18 C19 70.6(7)
C21 Ru2 C18 C19 80.6(3)
C22 Ru2 C18 C19 118.8(4)
C20 Ru2 C18 C19 37.4(2)
C1 Ru2 C18 C19 -177.6(3)
Ru1 Ru2 C18 C19 -128.9(2)
Ru3 Ru2 C18 C19 -58.9(3)
N1 Ru2 C18 C22 -48.2(7)
C21 Ru2 C18 C22 -38.1(3)
C20 Ru2 C18 C22 -81.3(3)
C19 Ru2 C18 C22 -118.8(4)
C1 Ru2 C18 C22 63.7(4)
Ru1 Ru2 C18 C22 112.4(2)
Ru3 Ru2 C18 C22 -177.6(2)
N1 Ru2 C18 C23 -167.7(5)
C21 Ru2 C18 C23 -157.6(5)
C22 Ru2 C18 C23 -119.5(5)
C20 Ru2 C18 C23 159.2(5)
C19 Ru2 C18 C23 121.8(5)
C1 Ru2 C18 C23 -55.8(6)
Ru1 Ru2 C18 C23 -7.1(4)
Ru3 Ru2 C18 C23 62.9(5)
C22 C18 C19 C20 -1.5(4)
C23 C18 C19 C20 174.2(4)
Ru2 C18 C19 C20 -60.8(3)
C22 C18 C19 C24 -179.1(4)
C23 C18 C19 C24 -3.4(7)
Ru2 C18 C19 C24 121.7(4)
C22 C18 C19 Ru2 59.3(3)
C23 C18 C19 Ru2 -125.0(4)
N1 Ru2 C19 C18 -159.8(2)
C21 Ru2 C19 C18 -80.4(3)
C22 Ru2 C19 C18 -37.2(2)
C20 Ru2 C19 C18 -118.6(3)
C1 Ru2 C19 C18 173.8(7)
Ru1 Ru2 C19 C18 76.2(3)
Ru3 Ru2 C19 C18 148.0(2)
N1 Ru2 C19 C20 -41.2(3)
C21 Ru2 C19 C20 38.2(3)
C22 Ru2 C19 C20 81.4(3)
C18 Ru2 C19 C20 118.6(3)
C1 Ru2 C19 C20 -67.7(9)
Ru1 Ru2 C19 C20 -165.21(19)
Ru3 Ru2 C19 C20 -93.4(2)
N1 Ru2 C19 C24 79.4(5)
C21 Ru2 C19 C24 158.8(5)
C22 Ru2 C19 C24 -158.0(5)
C20 Ru2 C19 C24 120.6(6)
C18 Ru2 C19 C24 -120.8(5)
C1 Ru2 C19 C24 52.9(10)
Ru1 Ru2 C19 C24 -44.6(5)
Ru3 Ru2 C19 C24 27.2(5)
C18 C19 C20 C21 0.7(4)
C24 C19 C20 C21 178.3(4)
Ru2 C19 C20 C21 -61.2(3)
C18 C19 C20 C25 -175.8(4)
C24 C19 C20 C25 1.7(7)
Ru2 C19 C20 C25 122.3(4)
C18 C19 C20 Ru2 61.9(3)
C24 C19 C20 Ru2 -120.6(4)
N1 Ru2 C20 C21 -91.3(3)
C22 Ru2 C20 C21 37.8(2)
C19 Ru2 C20 C21 117.0(4)
C18 Ru2 C20 C21 80.4(3)
C1 Ru2 C20 C21 -76.9(3)
Ru1 Ru2 C20 C21 176.1(5)
Ru3 Ru2 C20 C21 -135.6(2)
N1 Ru2 C20 C19 151.6(2)
C21 Ru2 C20 C19 -117.0(4)
C22 Ru2 C20 C19 -79.2(3)
C18 Ru2 C20 C19 -36.7(2)
C1 Ru2 C20 C19 166.0(2)
Ru1 Ru2 C20 C19 59.1(7)
Ru3 Ru2 C20 C19 107.3(2)
N1 Ru2 C20 C25 28.4(4)
C21 Ru2 C20 C25 119.7(5)
C22 Ru2 C20 C25 157.5(5)
C19 Ru2 C20 C25 -123.3(5)
C18 Ru2 C20 C25 -159.9(5)
C1 Ru2 C20 C25 42.8(5)
Ru1 Ru2 C20 C25 -64.2(8)
Ru3 Ru2 C20 C25 -15.9(5)
C19 C20 C21 C22 0.3(4)
C25 C20 C21 C22 177.0(4)
Ru2 C20 C21 C22 -61.8(3)
C19 C20 C21 C26 -176.3(4)
C25 C20 C21 C26 0.3(7)
Ru2 C20 C21 C26 121.6(4)
C19 C20 C21 Ru2 62.1(3)
C25 C20 C21 Ru2 -121.2(4)
N1 Ru2 C21 C22 -145.0(3)
C20 Ru2 C21 C22 117.7(4)
C19 Ru2 C21 C22 79.7(3)
C18 Ru2 C21 C22 37.7(2)
C1 Ru2 C21 C22 -111.6(3)
Ru1 Ru2 C21 C22 -60.5(4)
Ru3 Ru2 C21 C22 -173.20(19)
N1 Ru2 C21 C20 97.4(3)
C22 Ru2 C21 C20 -117.7(4)
C19 Ru2 C21 C20 -38.0(3)
C18 Ru2 C21 C20 -80.0(3)
C1 Ru2 C21 C20 130.8(3)
Ru1 Ru2 C21 C20 -178.1(2)
Ru3 Ru2 C21 C20 69.1(3)
N1 Ru2 C21 C26 -24.0(5)
C22 Ru2 C21 C26 121.0(5)
C20 Ru2 C21 C26 -121.4(5)
C19 Ru2 C21 C26 -159.3(5)
C18 Ru2 C21 C26 158.7(5)
C1 Ru2 C21 C26 9.4(5)
Ru1 Ru2 C21 C26 60.5(6)
Ru3 Ru2 C21 C26 -52.2(5)
C20 C21 C22 C18 -1.2(4)
C26 C21 C22 C18 175.4(4)
Ru2 C21 C22 C18 -63.3(3)
C20 C21 C22 C27 -174.9(4)
C26 C21 C22 C27 1.8(7)
Ru2 C21 C22 C27 123.1(4)
C20 C21 C22 Ru2 62.0(3)
C26 C21 C22 Ru2 -121.3(4)
C19 C18 C22 C21 1.7(4)
C23 C18 C22 C21 -174.1(4)
Ru2 C18 C22 C21 61.8(3)
C19 C18 C22 C27 175.4(4)
C23 C18 C22 C27 -0.4(7)
Ru2 C18 C22 C27 -124.6(4)
C19 C18 C22 Ru2 -60.1(3)
C23 C18 C22 Ru2 124.2(4)
N1 Ru2 C22 C21 48.1(3)
C20 Ru2 C22 C21 -37.8(2)
C19 Ru2 C22 C21 -80.6(3)
C18 Ru2 C22 C21 -117.3(4)
C1 Ru2 C22 C21 92.9(3)
Ru1 Ru2 C22 C21 152.1(2)
Ru3 Ru2 C22 C21 50.5(13)
N1 Ru2 C22 C18 165.3(2)
C21 Ru2 C22 C18 117.3(4)
C20 Ru2 C22 C18 79.5(3)
C19 Ru2 C22 C18 36.6(3)
C1 Ru2 C22 C18 -149.8(2)
Ru1 Ru2 C22 C18 -90.6(3)
Ru3 Ru2 C22 C18 167.8(11)
N1 Ru2 C22 C27 -73.0(5)
C21 Ru2 C22 C27 -121.1(5)
C20 Ru2 C22 C27 -158.8(5)
C19 Ru2 C22 C27 158.3(5)
C18 Ru2 C22 C27 121.7(5)
C1 Ru2 C22 C27 -28.1(5)
Ru1 Ru2 C22 C27 31.0(5)
Ru3 Ru2 C22 C27 -70.5(14)
N1 Ru3 C28 C29 -75.2(3)
C31 Ru3 C28 C29 80.2(3)
C32 Ru3 C28 C29 117.0(4)
C30 Ru3 C28 C29 37.1(2)
C1 Ru3 C28 C29 -113.0(3)
Ru1 Ru3 C28 C29 -170.68(18)
Ru2 Ru3 C28 C29 -55.4(4)
N1 Ru3 C28 C32 167.8(3)
C31 Ru3 C28 C32 -36.7(3)
C30 Ru3 C28 C32 -79.9(3)
C29 Ru3 C28 C32 -117.0(4)
C1 Ru3 C28 C32 130.0(3)
Ru1 Ru3 C28 C32 72.3(3)
Ru2 Ru3 C28 C32 -172.4(2)
N1 Ru3 C28 C33 47.7(5)
C31 Ru3 C28 C33 -156.9(5)
C32 Ru3 C28 C33 -120.1(5)
C30 Ru3 C28 C33 160.0(5)
C29 Ru3 C28 C33 122.9(5)
C1 Ru3 C28 C33 9.9(5)
Ru1 Ru3 C28 C33 -47.8(5)
Ru2 Ru3 C28 C33 67.5(5)
C32 C28 C29 C30 0.7(5)
C33 C28 C29 C30 179.0(4)
Ru3 C28 C29 C30 -60.8(3)
C32 C28 C29 C34 -178.0(4)
C33 C28 C29 C34 0.3(7)
Ru3 C28 C29 C34 120.5(4)
C32 C28 C29 Ru3 61.5(3)
C33 C28 C29 Ru3 -120.3(5)
N1 Ru3 C29 C30 -126.8(2)
C31 Ru3 C29 C30 37.9(3)
C32 Ru3 C29 C30 80.2(3)
C28 Ru3 C29 C30 118.5(4)
C1 Ru3 C29 C30 -149.2(2)
Ru1 Ru3 C29 C30 -166.2(9)
Ru2 Ru3 C29 C30 -88.6(2)
N1 Ru3 C29 C28 114.7(3)
C31 Ru3 C29 C28 -80.6(3)
C32 Ru3 C29 C28 -38.3(3)
C30 Ru3 C29 C28 -118.5(4)
C1 Ru3 C29 C28 92.3(3)
Ru1 Ru3 C29 C28 75.3(11)
Ru2 Ru3 C29 C28 152.9(2)
N1 Ru3 C29 C34 -6.6(4)
C31 Ru3 C29 C34 158.1(5)
C32 Ru3 C29 C34 -159.5(5)
C30 Ru3 C29 C34 120.2(5)
C28 Ru3 C29 C34 -121.3(5)
C1 Ru3 C29 C34 -28.9(5)
Ru1 Ru3 C29 C34 -46.0(13)
Ru2 Ru3 C29 C34 31.6(4)
C28 C29 C30 C31 -0.2(5)
C34 C29 C30 C31 178.5(4)
Ru3 C29 C30 C31 -61.0(3)
C28 C29 C30 C35 -174.9(4)
C34 C29 C30 C35 3.8(7)
Ru3 C29 C30 C35 124.2(4)
C28 C29 C30 Ru3 60.9(3)
C34 C29 C30 Ru3 -120.4(4)
N1 Ru3 C30 C29 64.4(3)
C31 Ru3 C30 C29 -117.7(4)
C32 Ru3 C30 C29 -80.4(3)
C28 Ru3 C30 C29 -37.2(2)
C1 Ru3 C30 C29 66.8(4)
Ru1 Ru3 C30 C29 177.23(17)
Ru2 Ru3 C30 C29 111.9(2)
N1 Ru3 C30 C31 -177.9(3)
C32 Ru3 C30 C31 37.4(3)
C28 Ru3 C30 C31 80.5(3)
C29 Ru3 C30 C31 117.7(4)
C1 Ru3 C30 C31 -175.4(3)
Ru1 Ru3 C30 C31 -65.0(4)
Ru2 Ru3 C30 C31 -130.4(3)
N1 Ru3 C30 C35 -57.2(5)
C31 Ru3 C30 C35 120.7(5)
C32 Ru3 C30 C35 158.0(5)
C28 Ru3 C30 C35 -158.8(5)
C29 Ru3 C30 C35 -121.6(5)
C1 Ru3 C30 C35 -54.7(6)
Ru1 Ru3 C30 C35 55.7(5)
Ru2 Ru3 C30 C35 -9.7(4)
C29 C30 C31 C32 -0.4(5)
C35 C30 C31 C32 174.3(4)
Ru3 C30 C31 C32 -62.1(3)
C29 C30 C31 C36 -174.5(5)
C35 C30 C31 C36 0.3(7)
Ru3 C30 C31 C36 123.8(5)
C29 C30 C31 Ru3 61.7(3)
C35 C30 C31 Ru3 -123.5(5)
N1 Ru3 C31 C32 122.4(4)
C30 Ru3 C31 C32 117.5(4)
C28 Ru3 C31 C32 37.4(3)
C29 Ru3 C31 C32 80.1(3)
C1 Ru3 C31 C32 -72.1(9)
Ru1 Ru3 C31 C32 -96.9(3)
Ru2 Ru3 C31 C32 -169.4(2)
N1 Ru3 C31 C30 4.8(6)
C32 Ru3 C31 C30 -117.5(4)
C28 Ru3 C31 C30 -80.1(3)
C29 Ru3 C31 C30 -37.4(3)
C1 Ru3 C31 C30 170.3(7)
Ru1 Ru3 C31 C30 145.5(2)
Ru2 Ru3 C31 C30 73.0(3)
N1 Ru3 C31 C36 -114.3(6)
C32 Ru3 C31 C36 123.3(6)
C30 Ru3 C31 C36 -119.2(6)
C28 Ru3 C31 C36 160.7(5)
C29 Ru3 C31 C36 -156.6(5)
C1 Ru3 C31 C36 51.1(11)
Ru1 Ru3 C31 C36 26.4(5)
Ru2 Ru3 C31 C36 -46.1(6)
C30 C31 C32 C28 0.9(5)
C36 C31 C32 C28 174.7(5)
Ru3 C31 C32 C28 -61.0(3)
C30 C31 C32 C37 -172.0(4)
C36 C31 C32 C37 1.8(8)
Ru3 C31 C32 C37 126.1(5)
C30 C31 C32 Ru3 61.9(3)
C36 C31 C32 Ru3 -124.3(5)
C29 C28 C32 C31 -1.0(5)
C33 C28 C32 C31 -179.3(4)
Ru3 C28 C32 C31 60.9(3)
C29 C28 C32 C37 172.1(4)
C33 C28 C32 C37 -6.2(7)
Ru3 C28 C32 C37 -126.1(5)
C29 C28 C32 Ru3 -61.8(3)
C33 C28 C32 Ru3 119.9(5)
N1 Ru3 C32 C31 -140.9(3)
C30 Ru3 C32 C31 -38.1(3)
C28 Ru3 C32 C31 -118.7(4)
C29 Ru3 C32 C31 -80.8(3)
C1 Ru3 C32 C31 162.7(3)
Ru1 Ru3 C32 C31 105.7(3)
Ru2 Ru3 C32 C31 42.8(8)
N1 Ru3 C32 C28 -22.2(5)
C31 Ru3 C32 C28 118.7(4)
C30 Ru3 C32 C28 80.6(3)
C29 Ru3 C32 C28 37.9(3)
C1 Ru3 C32 C28 -78.6(3)
Ru1 Ru3 C32 C28 -135.6(2)
Ru2 Ru3 C32 C28 161.5(6)
N1 Ru3 C32 C37 97.5(6)
C31 Ru3 C32 C37 -121.6(6)
C30 Ru3 C32 C37 -159.7(6)
C28 Ru3 C32 C37 119.7(7)
C29 Ru3 C32 C37 157.6(6)
C1 Ru3 C32 C37 41.1(6)
Ru1 Ru3 C32 C37 -15.9(6)
Ru2 Ru3 C32 C37 -78.8(9)
C38 Ru4 Ru5 N2 -25.59(16)
C45 Ru4 Ru5 N2 -86.5(2)
C46 Ru4 Ru5 N2 -125.28(16)
C49 Ru4 Ru5 N2 106.5(10)
C47 Ru4 Ru5 N2 -168.89(15)
C48 Ru4 Ru5 N2 151.59(19)
Ru6 Ru4 Ru5 N2 41.18(10)
C38 Ru4 Ru5 C56 119.9(2)
C45 Ru4 Ru5 C56 59.0(3)
C46 Ru4 Ru5 C56 20.2(2)
C49 Ru4 Ru5 C56 -108.0(10)
C47 Ru4 Ru5 C56 -23.4(2)
C48 Ru4 Ru5 C56 -62.9(2)
Ru6 Ru4 Ru5 C56 -173.29(16)
C38 Ru4 Ru5 C57 78.0(3)
C45 Ru4 Ru5 C57 17.0(3)
C46 Ru4 Ru5 C57 -21.7(3)
C49 Ru4 Ru5 C57 -150.0(11)
C47 Ru4 Ru5 C57 -65.3(3)
C48 Ru4 Ru5 C57 -104.9(3)
Ru6 Ru4 Ru5 C57 144.7(2)
C38 Ru4 Ru5 C55 164.2(2)
C45 Ru4 Ru5 C55 103.3(3)
C46 Ru4 Ru5 C55 64.5(2)
C49 Ru4 Ru5 C55 -63.8(10)
C47 Ru4 Ru5 C55 20.9(2)
C48 Ru4 Ru5 C55 -18.6(2)
Ru6 Ru4 Ru5 C55 -129.04(17)
C38 Ru4 Ru5 C59 -155.3(3)
C45 Ru4 Ru5 C59 143.8(3)
C46 Ru4 Ru5 C59 105.0(3)
C49 Ru4 Ru5 C59 -23.2(11)
C47 Ru4 Ru5 C59 61.4(3)
C48 Ru4 Ru5 C59 21.9(3)
Ru6 Ru4 Ru5 C59 -88.5(3)
C38 Ru4 Ru5 C58 -7(3)
C45 Ru4 Ru5 C58 -68(3)
C46 Ru4 Ru5 C58 -107(3)
C49 Ru4 Ru5 C58 125(3)
C47 Ru4 Ru5 C58 -151(3)
C48 Ru4 Ru5 C58 170(3)
Ru6 Ru4 Ru5 C58 59(3)
C45 Ru4 Ru5 C38 -60.9(2)
C46 Ru4 Ru5 C38 -99.70(18)
C49 Ru4 Ru5 C38 132.0(10)
C47 Ru4 Ru5 C38 -143.31(18)
C48 Ru4 Ru5 C38 177.2(2)
Ru6 Ru4 Ru5 C38 66.77(14)
C38 Ru4 Ru5 Ru6 -66.77(13)
C45 Ru4 Ru5 Ru6 -127.7(2)
C46 Ru4 Ru5 Ru6 -166.46(12)
C49 Ru4 Ru5 Ru6 65.3(10)
C47 Ru4 Ru5 Ru6 149.93(12)
C48 Ru4 Ru5 Ru6 110.41(16)
C38 Ru4 Ru6 N2 19.78(16)
C45 Ru4 Ru6 N2 105.01(16)
C46 Ru4 Ru6 N2 80.0(4)
C49 Ru4 Ru6 N2 144.18(15)
C47 Ru4 Ru6 N2 -144.0(3)
C48 Ru4 Ru6 N2 -174.93(16)
Ru5 Ru4 Ru6 N2 -41.56(10)
C38 Ru4 Ru6 C66 -70.4(3)
C45 Ru4 Ru6 C66 14.8(4)
C46 Ru4 Ru6 C66 -10.2(5)
C49 Ru4 Ru6 C66 54.0(3)
C47 Ru4 Ru6 C66 125.8(4)
C48 Ru4 Ru6 C66 94.9(4)
Ru5 Ru4 Ru6 C66 -131.7(3)
C38 Ru4 Ru6 C65 107.9(6)
C45 Ru4 Ru6 C65 -166.9(6)
C46 Ru4 Ru6 C65 168.1(7)
C49 Ru4 Ru6 C65 -127.7(6)
C47 Ru4 Ru6 C65 -55.9(6)
C48 Ru4 Ru6 C65 -86.9(6)
Ru5 Ru4 Ru6 C65 46.5(6)
C38 Ru4 Ru6 C67 -114.7(2)
C45 Ru4 Ru6 C67 -29.4(2)
C46 Ru4 Ru6 C67 -54.4(5)
C49 Ru4 Ru6 C67 9.8(2)
C47 Ru4 Ru6 C67 81.6(3)
C48 Ru4 Ru6 C67 50.6(2)
Ru5 Ru4 Ru6 C67 -175.98(17)
C38 Ru4 Ru6 C69 159.0(3)
C45 Ru4 Ru6 C69 -115.8(3)
C46 Ru4 Ru6 C69 -140.8(5)
C49 Ru4 Ru6 C69 -76.6(2)
C47 Ru4 Ru6 C69 -4.8(3)
C48 Ru4 Ru6 C69 -35.7(3)
Ru5 Ru4 Ru6 C69 97.7(2)
C38 Ru4 Ru6 C68 -158.6(2)
C45 Ru4 Ru6 C68 -73.4(2)
C46 Ru4 Ru6 C68 -98.4(5)
C49 Ru4 Ru6 C68 -34.2(2)
C47 Ru4 Ru6 C68 37.6(3)
C48 Ru4 Ru6 C68 6.7(2)
Ru5 Ru4 Ru6 C68 140.06(17)
C45 Ru4 Ru6 C38 85.23(18)
C46 Ru4 Ru6 C38 60.2(4)
C49 Ru4 Ru6 C38 124.41(17)
C47 Ru4 Ru6 C38 -163.8(3)
C48 Ru4 Ru6 C38 165.29(18)
Ru5 Ru4 Ru6 C38 -61.33(13)
C38 Ru4 Ru6 Ru5 61.33(13)
C45 Ru4 Ru6 Ru5 146.57(13)
C46 Ru4 Ru6 Ru5 121.6(4)
C49 Ru4 Ru6 Ru5 -174.26(12)
C47 Ru4 Ru6 Ru5 -102.4(2)
C48 Ru4 Ru6 Ru5 -133.38(13)
C56 Ru5 Ru6 N2 160.0(11)
C57 Ru5 Ru6 N2 -29.6(3)
C55 Ru5 Ru6 N2 -151.9(2)
C59 Ru5 Ru6 N2 -111.15(19)
C58 Ru5 Ru6 N2 -68.4(2)
C38 Ru5 Ru6 N2 47.96(17)
Ru4 Ru5 Ru6 N2 107.75(14)
N2 Ru5 Ru6 C66 45.8(2)
C56 Ru5 Ru6 C66 -154.1(11)
C57 Ru5 Ru6 C66 16.2(4)
C55 Ru5 Ru6 C66 -106.0(3)
C59 Ru5 Ru6 C66 -65.3(2)
C58 Ru5 Ru6 C66 -22.6(3)
C38 Ru5 Ru6 C66 93.8(2)
Ru4 Ru5 Ru6 C66 153.6(2)
N2 Ru5 Ru6 C65 83.9(2)
C56 Ru5 Ru6 C65 -116.1(11)
C57 Ru5 Ru6 C65 54.2(3)
C55 Ru5 Ru6 C65 -68.0(2)
C59 Ru5 Ru6 C65 -27.3(2)
C58 Ru5 Ru6 C65 15.4(2)
C38 Ru5 Ru6 C65 131.81(19)
Ru4 Ru5 Ru6 C65 -168.40(15)
N2 Ru5 Ru6 C67 24.8(18)
C56 Ru5 Ru6 C67 -175(2)
C57 Ru5 Ru6 C67 -4.8(18)
C55 Ru5 Ru6 C67 -127.1(18)
C59 Ru5 Ru6 C67 -86.4(18)
C58 Ru5 Ru6 C67 -43.6(18)
C38 Ru5 Ru6 C67 72.7(18)
Ru4 Ru5 Ru6 C67 132.5(18)
N2 Ru5 Ru6 C69 126.1(2)
C56 Ru5 Ru6 C69 -73.9(11)
C57 Ru5 Ru6 C69 96.5(3)
C55 Ru5 Ru6 C69 -25.8(2)
C59 Ru5 Ru6 C69 14.94(19)
C58 Ru5 Ru6 C69 57.7(2)
C38 Ru5 Ru6 C69 174.05(19)
Ru4 Ru5 Ru6 C69 -126.17(15)
N2 Ru5 Ru6 C68 160.4(3)
C56 Ru5 Ru6 C68 -39.5(11)
C57 Ru5 Ru6 C68 130.8(4)
C55 Ru5 Ru6 C68 8.6(3)
C59 Ru5 Ru6 C68 49.3(3)
C58 Ru5 Ru6 C68 92.0(3)
C38 Ru5 Ru6 C68 -151.6(2)
Ru4 Ru5 Ru6 C68 -91.8(2)
N2 Ru5 Ru6 C38 -47.96(17)
C56 Ru5 Ru6 C38 112.1(11)
C57 Ru5 Ru6 C38 -77.6(3)
C55 Ru5 Ru6 C38 160.2(2)
C59 Ru5 Ru6 C38 -159.11(17)
C58 Ru5 Ru6 C38 -116.37(19)
Ru4 Ru5 Ru6 C38 59.79(12)
N2 Ru5 Ru6 Ru4 -107.75(14)
C56 Ru5 Ru6 Ru4 52.3(11)
C57 Ru5 Ru6 Ru4 -137.4(3)
C55 Ru5 Ru6 Ru4 100.39(17)
C59 Ru5 Ru6 Ru4 141.10(13)
C58 Ru5 Ru6 Ru4 -176.16(16)
C38 Ru5 Ru6 Ru4 -59.79(12)
C66 Ru6 N2 C38 129.0(3)
C65 Ru6 N2 C38 168.9(3)
C67 Ru6 N2 C38 101.3(3)
C69 Ru6 N2 C38 -165.4(2)
C68 Ru6 N2 C38 148.0(7)
Ru4 Ru6 N2 C38 -26.3(2)
Ru5 Ru6 N2 C38 -81.2(2)
C66 Ru6 N2 Ru5 -149.83(18)
C65 Ru6 N2 Ru5 -109.95(19)
C67 Ru6 N2 Ru5 -177.47(19)
C69 Ru6 N2 Ru5 -84.2(2)
C68 Ru6 N2 Ru5 -130.8(7)
C38 Ru6 N2 Ru5 81.2(2)
Ru4 Ru6 N2 Ru5 54.88(9)
C56 Ru5 N2 C38 -87.3(4)
C57 Ru5 N2 C38 -107.6(3)
C55 Ru5 N2 C38 -173.7(5)
C59 Ru5 N2 C38 -178.0(2)
C58 Ru5 N2 C38 -145.6(3)
Ru4 Ru5 N2 C38 33.1(2)
Ru6 Ru5 N2 C38 88.3(2)
C56 Ru5 N2 Ru6 -175.6(2)
C57 Ru5 N2 Ru6 164.1(2)
C55 Ru5 N2 Ru6 98.0(5)
C59 Ru5 N2 Ru6 93.7(2)
C58 Ru5 N2 Ru6 126.0(2)
C38 Ru5 N2 Ru6 -88.3(2)
Ru4 Ru5 N2 Ru6 -55.19(9)
Ru6 N2 C38 C39 -135.4(3)
Ru5 N2 C38 C39 129.3(3)
Ru6 N2 C38 Ru4 41.2(3)
Ru5 N2 C38 Ru4 -54.0(3)
Ru6 N2 C38 Ru5 95.27(12)
Ru5 N2 C38 Ru6 -95.27(12)
C45 Ru4 C38 N2 -161.8(3)
C46 Ru4 C38 N2 158.2(3)
C49 Ru4 C38 N2 -126.9(3)
C47 Ru4 C38 N2 131.3(3)
C48 Ru4 C38 N2 -124.0(7)
Ru5 Ru4 C38 N2 47.4(3)
Ru6 Ru4 C38 N2 -34.9(3)
C45 Ru4 C38 C39 14.6(4)
C46 Ru4 C38 C39 -25.4(4)
C49 Ru4 C38 C39 49.5(4)
C47 Ru4 C38 C39 -52.3(5)
C48 Ru4 C38 C39 52.5(9)
Ru5 Ru4 C38 C39 -136.2(4)
Ru6 Ru4 C38 C39 141.6(4)
C45 Ru4 C38 Ru5 150.79(14)
C46 Ru4 C38 Ru5 110.80(15)
C49 Ru4 C38 Ru5 -174.32(14)
C47 Ru4 C38 Ru5 83.9(3)
C48 Ru4 C38 Ru5 -171.4(6)
Ru6 Ru4 C38 Ru5 -82.28(10)
C45 Ru4 C38 Ru6 -126.94(14)
C46 Ru4 C38 Ru6 -166.93(13)
C49 Ru4 C38 Ru6 -92.04(18)
C47 Ru4 C38 Ru6 166.2(2)
C48 Ru4 C38 Ru6 -89.1(7)
Ru5 Ru4 C38 Ru6 82.28(10)
C56 Ru5 C38 N2 131.0(3)
C57 Ru5 C38 N2 87.4(3)
C55 Ru5 C38 N2 173.1(5)
C59 Ru5 C38 N2 4.6(6)
C58 Ru5 C38 N2 44.9(3)
Ru4 Ru5 C38 N2 -134.5(3)
Ru6 Ru5 C38 N2 -58.0(2)
N2 Ru5 C38 C39 -101.6(4)
C56 Ru5 C38 C39 29.5(4)
C57 Ru5 C38 C39 -14.2(4)
C55 Ru5 C38 C39 71.5(7)
C59 Ru5 C38 C39 -97.0(6)
C58 Ru5 C38 C39 -56.7(5)
Ru4 Ru5 C38 C39 123.9(4)
Ru6 Ru5 C38 C39 -159.6(4)
N2 Ru5 C38 Ru4 134.5(3)
C56 Ru5 C38 Ru4 -94.5(2)
C57 Ru5 C38 Ru4 -138.1(2)
C55 Ru5 C38 Ru4 -52.4(6)
C59 Ru5 C38 Ru4 139.1(4)
C58 Ru5 C38 Ru4 179.4(2)
Ru6 Ru5 C38 Ru4 76.47(10)
N2 Ru5 C38 Ru6 58.0(2)
C56 Ru5 C38 Ru6 -170.94(17)
C57 Ru5 C38 Ru6 145.4(2)
C55 Ru5 C38 Ru6 -128.9(5)
C59 Ru5 C38 Ru6 62.6(5)
C58 Ru5 C38 Ru6 102.9(2)
Ru4 Ru5 C38 Ru6 -76.47(10)
C66 Ru6 C38 N2 -62.8(3)
C65 Ru6 C38 N2 -15.7(4)
C67 Ru6 C38 N2 -110.4(3)
C69 Ru6 C38 N2 43.6(6)
C68 Ru6 C38 N2 -159.9(4)
Ru4 Ru6 C38 N2 144.0(3)
Ru5 Ru6 C38 N2 64.1(2)
N2 Ru6 C38 C39 92.9(5)
C66 Ru6 C38 C39 30.1(5)
C65 Ru6 C38 C39 77.2(5)
C67 Ru6 C38 C39 -17.5(5)
C69 Ru6 C38 C39 136.5(6)
C68 Ru6 C38 C39 -67.1(6)
Ru4 Ru6 C38 C39 -123.2(5)
Ru5 Ru6 C38 C39 156.9(5)
N2 Ru6 C38 Ru4 -144.0(3)
C66 Ru6 C38 Ru4 153.23(19)
C65 Ru6 C38 Ru4 -159.6(2)
C67 Ru6 C38 Ru4 105.6(2)
C69 Ru6 C38 Ru4 -100.4(6)
C68 Ru6 C38 Ru4 56.1(4)
Ru5 Ru6 C38 Ru4 -79.90(10)
N2 Ru6 C38 Ru5 -64.1(2)
C66 Ru6 C38 Ru5 -126.9(2)
C65 Ru6 C38 Ru5 -79.7(3)
C67 Ru6 C38 Ru5 -174.48(18)
C69 Ru6 C38 Ru5 -20.5(6)
C68 Ru6 C38 Ru5 136.0(4)
Ru4 Ru6 C38 Ru5 79.90(10)
N2 C38 C39 C44 67.9(5)
Ru4 C38 C39 C44 -108.7(4)
Ru5 C38 C39 C44 145.1(4)
Ru6 C38 C39 C44 -1.7(6)
N2 C38 C39 C40 -111.0(4)
Ru4 C38 C39 C40 72.4(4)
Ru5 C38 C39 C40 -33.8(6)
Ru6 C38 C39 C40 179.4(3)
C44 C39 C40 C41 0.6(6)
C38 C39 C40 C41 179.5(4)
C39 C40 C41 C42 -0.8(7)
C40 C41 C42 C43 1.7(8)
C41 C42 C43 C44 -2.4(8)
C40 C39 C44 C43 -1.3(7)
C38 C39 C44 C43 179.8(4)
C42 C43 C44 C39 2.2(8)
C38 Ru4 C45 C46 -108.7(2)
C49 Ru4 C45 C46 116.8(3)
C47 Ru4 C45 C46 37.9(2)
C48 Ru4 C45 C46 79.9(2)
Ru5 Ru4 C45 C46 -61.1(3)
Ru6 Ru4 C45 C46 -170.66(17)
C38 Ru4 C45 C49 134.5(2)
C46 Ru4 C45 C49 -116.8(3)
C47 Ru4 C45 C49 -78.9(2)
C48 Ru4 C45 C49 -36.9(2)
Ru5 Ru4 C45 C49 -177.86(17)
Ru6 Ru4 C45 C49 72.6(2)
C38 Ru4 C45 C50 12.9(5)
C46 Ru4 C45 C50 121.7(5)
C49 Ru4 C45 C50 -121.6(5)
C47 Ru4 C45 C50 159.5(5)
C48 Ru4 C45 C50 -158.5(5)
Ru5 Ru4 C45 C50 60.6(5)
Ru6 Ru4 C45 C50 -49.0(5)
C49 C45 C46 C47 0.4(4)
C50 C45 C46 C47 173.6(4)
Ru4 C45 C46 C47 -62.4(3)
C49 C45 C46 C51 -172.1(4)
C50 C45 C46 C51 1.2(6)
Ru4 C45 C46 C51 125.2(4)
C49 C45 C46 Ru4 62.8(3)
C50 C45 C46 Ru4 -124.0(4)
C38 Ru4 C46 C45 85.8(2)
C49 Ru4 C46 C45 -38.0(2)
C47 Ru4 C46 C45 -117.3(3)
C48 Ru4 C46 C45 -80.5(2)
Ru5 Ru4 C46 C45 147.13(19)
Ru6 Ru4 C46 C45 31.7(6)
C38 Ru4 C46 C47 -156.9(2)
C45 Ru4 C46 C47 117.3(3)
C49 Ru4 C46 C47 79.3(2)
C48 Ru4 C46 C47 36.9(2)
Ru5 Ru4 C46 C47 -95.5(2)
Ru6 Ru4 C46 C47 149.1(4)
C38 Ru4 C46 C51 -35.7(5)
C45 Ru4 C46 C51 -121.5(5)
C49 Ru4 C46 C51 -159.5(5)
C47 Ru4 C46 C51 121.2(5)
C48 Ru4 C46 C51 158.1(5)
Ru5 Ru4 C46 C51 25.6(5)
Ru6 Ru4 C46 C51 -89.8(6)
C45 C46 C47 C48 0.0(4)
C51 C46 C47 C48 172.5(4)
Ru4 C46 C47 C48 -61.9(3)
C45 C46 C47 C52 -174.2(4)
C51 C46 C47 C52 -1.7(6)
Ru4 C46 C47 C52 124.0(4)
C45 C46 C47 Ru4 61.9(3)
C51 C46 C47 Ru4 -125.7(4)
C38 Ru4 C47 C48 159.7(3)
C45 Ru4 C47 C48 80.4(3)
C46 Ru4 C47 C48 118.1(4)
C49 Ru4 C47 C48 37.5(2)
Ru5 Ru4 C47 C48 -135.9(2)
Ru6 Ru4 C47 C48 -46.5(4)
C38 Ru4 C47 C46 41.7(4)
C45 Ru4 C47 C46 -37.7(2)
C49 Ru4 C47 C46 -80.6(3)
C48 Ru4 C47 C46 -118.1(4)
Ru5 Ru4 C47 C46 106.0(2)
Ru6 Ru4 C47 C46 -164.6(2)
C38 Ru4 C47 C52 -78.1(5)
C45 Ru4 C47 C52 -157.5(4)
C46 Ru4 C47 C52 -119.7(5)
C49 Ru4 C47 C52 159.7(4)
C48 Ru4 C47 C52 122.2(5)
Ru5 Ru4 C47 C52 -13.7(4)
Ru6 Ru4 C47 C52 75.7(5)
C46 C47 C48 C49 -0.3(4)
C52 C47 C48 C49 173.7(4)
Ru4 C47 C48 C49 -61.2(3)
C46 C47 C48 C53 -177.9(4)
C52 C47 C48 C53 -3.8(6)
Ru4 C47 C48 C53 121.3(4)
C46 C47 C48 Ru4 60.8(3)
C52 C47 C48 Ru4 -125.1(4)
C38 Ru4 C48 C47 -121.4(7)
C45 Ru4 C48 C47 -80.4(3)
C46 Ru4 C48 C47 -37.6(2)
C49 Ru4 C48 C47 -117.7(3)
Ru5 Ru4 C48 C47 69.1(3)
Ru6 Ru4 C48 C47 157.2(2)
C38 Ru4 C48 C49 -3.7(8)
C45 Ru4 C48 C49 37.3(2)
C46 Ru4 C48 C49 80.1(3)
C47 Ru4 C48 C49 117.7(3)
Ru5 Ru4 C48 C49 -173.18(18)
Ru6 Ru4 C48 C49 -85.1(2)
C38 Ru4 C48 C53 116.5(7)
C45 Ru4 C48 C53 157.5(4)
C46 Ru4 C48 C53 -159.8(4)
C49 Ru4 C48 C53 120.2(5)
C47 Ru4 C48 C53 -122.1(5)
Ru5 Ru4 C48 C53 -53.0(4)
Ru6 Ru4 C48 C53 35.1(4)
C47 C48 C49 C45 0.6(4)
C53 C48 C49 C45 178.2(4)
Ru4 C48 C49 C45 -60.8(3)
C47 C48 C49 C54 -173.8(4)
C53 C48 C49 C54 3.8(6)
Ru4 C48 C49 C54 124.8(4)
C47 C48 C49 Ru4 61.4(3)
C53 C48 C49 Ru4 -121.0(4)
C46 C45 C49 C48 -0.6(4)
C50 C45 C49 C48 -173.9(4)
Ru4 C45 C49 C48 61.8(3)
C46 C45 C49 C54 173.7(4)
C50 C45 C49 C54 0.4(6)
Ru4 C45 C49 C54 -124.0(4)
C46 C45 C49 Ru4 -62.3(3)
C50 C45 C49 Ru4 124.3(4)
C38 Ru4 C49 C48 178.9(2)
C45 Ru4 C49 C48 -118.4(3)
C46 Ru4 C49 C48 -80.3(3)
C47 Ru4 C49 C48 -37.2(2)
Ru5 Ru4 C49 C48 50.4(11)
Ru6 Ru4 C49 C48 113.5(2)
C38 Ru4 C49 C45 -62.7(3)
C46 Ru4 C49 C45 38.1(2)
C47 Ru4 C49 C45 81.2(3)
C48 Ru4 C49 C45 118.4(3)
Ru5 Ru4 C49 C45 168.8(9)
Ru6 Ru4 C49 C45 -128.1(2)
C38 Ru4 C49 C54 58.3(4)
C45 Ru4 C49 C54 121.0(5)
C46 Ru4 C49 C54 159.1(4)
C47 Ru4 C49 C54 -157.8(4)
C48 Ru4 C49 C54 -120.6(5)
Ru5 Ru4 C49 C54 -70.2(12)
Ru6 Ru4 C49 C54 -7.1(4)
N2 Ru5 C55 C56 111.9(5)
C57 Ru5 C55 C56 38.4(3)
C59 Ru5 C55 C56 117.7(4)
C58 Ru5 C55 C56 80.7(3)
C38 Ru5 C55 C56 -55.6(6)
Ru4 Ru5 C55 C56 -98.6(3)
Ru6 Ru5 C55 C56 -171.0(2)
N2 Ru5 C55 C59 -5.8(7)
C56 Ru5 C55 C59 -117.7(4)
C57 Ru5 C55 C59 -79.3(3)
C58 Ru5 C55 C59 -37.0(3)
C38 Ru5 C55 C59 -173.3(5)
Ru4 Ru5 C55 C59 143.7(2)
Ru6 Ru5 C55 C59 71.3(3)
N2 Ru5 C55 C60 -126.5(5)
C56 Ru5 C55 C60 121.6(6)
C57 Ru5 C55 C60 160.1(6)
C59 Ru5 C55 C60 -120.7(6)
C58 Ru5 C55 C60 -157.6(6)
C38 Ru5 C55 C60 66.0(8)
Ru4 Ru5 C55 C60 23.0(5)
Ru6 Ru5 C55 C60 -49.4(6)
C59 C55 C56 C57 1.4(5)
C60 C55 C56 C57 177.7(4)
Ru5 C55 C56 C57 -61.5(3)
C59 C55 C56 C61 -173.8(5)
C60 C55 C56 C61 2.5(8)
Ru5 C55 C56 C61 123.3(5)
C59 C55 C56 Ru5 62.9(3)
C60 C55 C56 Ru5 -120.8(5)
N2 Ru5 C56 C55 -148.5(3)
C57 Ru5 C56 C55 -117.1(4)
C59 Ru5 C56 C55 -37.5(3)
C58 Ru5 C56 C55 -79.6(3)
C38 Ru5 C56 C55 161.3(2)
Ru4 Ru5 C56 C55 103.8(3)
Ru6 Ru5 C56 C55 54.9(12)
N2 Ru5 C56 C57 -31.4(5)
C55 Ru5 C56 C57 117.1(4)
C59 Ru5 C56 C57 79.5(3)
C58 Ru5 C56 C57 37.5(3)
C38 Ru5 C56 C57 -81.6(4)
Ru4 Ru5 C56 C57 -139.2(3)
Ru6 Ru5 C56 C57 172.0(10)
N2 Ru5 C56 C61 89.0(5)
C57 Ru5 C56 C61 120.5(6)
C55 Ru5 C56 C61 -122.5(6)
C59 Ru5 C56 C61 -160.0(6)
C58 Ru5 C56 C61 157.9(6)
C38 Ru5 C56 C61 38.8(6)
Ru4 Ru5 C56 C61 -18.7(6)
Ru6 Ru5 C56 C61 -67.6(14)
C55 C56 C57 C58 -1.8(5)
C61 C56 C57 C58 173.5(5)
Ru5 C56 C57 C58 -63.6(3)
C55 C56 C57 C62 -176.5(5)
C61 C56 C57 C62 -1.3(8)
Ru5 C56 C57 C62 121.7(5)
C55 C56 C57 Ru5 61.8(3)
C61 C56 C57 Ru5 -122.9(5)
N2 Ru5 C57 C58 -81.5(3)
C56 Ru5 C57 C58 117.0(4)
C55 Ru5 C57 C58 79.2(3)
C59 Ru5 C57 C58 36.5(3)
C38 Ru5 C57 C58 -120.0(3)
Ru4 Ru5 C57 C58 -173.8(2)
Ru6 Ru5 C57 C58 -61.0(4)
N2 Ru5 C57 C56 161.4(3)
C55 Ru5 C57 C56 -37.8(3)
C59 Ru5 C57 C56 -80.5(3)
C58 Ru5 C57 C56 -117.0(4)
C38 Ru5 C57 C56 123.0(3)
Ru4 Ru5 C57 C56 69.2(4)
Ru6 Ru5 C57 C56 -178.0(2)
N2 Ru5 C57 C62 41.8(7)
C56 Ru5 C57 C62 -119.7(8)
C55 Ru5 C57 C62 -157.5(7)
C59 Ru5 C57 C62 159.8(7)
C58 Ru5 C57 C62 123.3(8)
C38 Ru5 C57 C62 3.3(7)
Ru4 Ru5 C57 C62 -50.5(7)
Ru6 Ru5 C57 C62 62.3(8)
C56 C57 C58 C59 1.4(5)
C62 C57 C58 C59 176.1(5)
Ru5 C57 C58 C59 -60.6(3)
C56 C57 C58 C63 -177.7(5)
C62 C57 C58 C63 -3.1(8)
Ru5 C57 C58 C63 120.3(5)
C56 C57 C58 Ru5 62.0(3)
C62 C57 C58 Ru5 -123.3(5)
N2 Ru5 C58 C57 108.2(3)
C56 Ru5 C58 C57 -38.6(3)
C55 Ru5 C58 C57 -81.6(3)
C59 Ru5 C58 C57 -119.2(5)
C38 Ru5 C58 C57 83.3(3)
Ru4 Ru5 C58 C57 90(3)
Ru6 Ru5 C58 C57 147.6(3)
N2 Ru5 C58 C59 -132.6(3)
C56 Ru5 C58 C59 80.6(4)
C57 Ru5 C58 C59 119.2(5)
C55 Ru5 C58 C59 37.6(3)
C38 Ru5 C58 C59 -157.6(3)
Ru4 Ru5 C58 C59 -151(2)
Ru6 Ru5 C58 C59 -93.2(3)
N2 Ru5 C58 C63 -11.4(6)
C56 Ru5 C58 C63 -158.2(6)
C57 Ru5 C58 C63 -119.6(7)
C55 Ru5 C58 C63 158.8(7)
C59 Ru5 C58 C63 121.2(8)
C38 Ru5 C58 C63 -36.4(7)
Ru4 Ru5 C58 C63 -29(3)
Ru6 Ru5 C58 C63 28.0(6)
C57 C58 C59 C55 -0.6(5)
C63 C58 C59 C55 178.6(5)
Ru5 C58 C59 C55 -60.0(3)
C57 C58 C59 C64 -176.2(5)
C63 C58 C59 C64 2.9(9)
Ru5 C58 C59 C64 124.4(6)
C57 C58 C59 Ru5 59.4(3)
C63 C58 C59 Ru5 -121.4(5)
C56 C55 C59 C58 -0.6(5)
C60 C55 C59 C58 -176.9(4)
Ru5 C55 C59 C58 61.2(3)
C56 C55 C59 C64 175.3(5)
C60 C55 C59 C64 -1.1(8)
Ru5 C55 C59 C64 -123.0(5)
C56 C55 C59 Ru5 -61.7(3)
C60 C55 C59 Ru5 121.9(5)
N2 Ru5 C59 C58 59.6(4)
C56 Ru5 C59 C58 -80.4(4)
C57 Ru5 C59 C58 -36.7(3)
C55 Ru5 C59 C58 -118.1(5)
C38 Ru5 C59 C58 56.4(7)
Ru4 Ru5 C59 C58 176.7(3)
Ru6 Ru5 C59 C58 107.9(3)
N2 Ru5 C59 C55 177.7(3)
C56 Ru5 C59 C55 37.7(3)
C57 Ru5 C59 C55 81.4(3)
C58 Ru5 C59 C55 118.1(5)
C38 Ru5 C59 C55 174.5(4)
Ru4 Ru5 C59 C55 -65.2(4)
Ru6 Ru5 C59 C55 -134.0(3)
N2 Ru5 C59 C64 -63.8(5)
C56 Ru5 C59 C64 156.1(5)
C57 Ru5 C59 C64 -160.2(5)
C55 Ru5 C59 C64 118.4(6)
C58 Ru5 C59 C64 -123.5(6)
C38 Ru5 C59 C64 -67.1(7)
Ru4 Ru5 C59 C64 53.2(6)
Ru6 Ru5 C59 C64 -15.6(5)
N2 Ru6 C65 C69 149.7(3)
C66 Ru6 C65 C69 -116.1(5)
C67 Ru6 C65 C69 -78.1(4)
C68 Ru6 C65 C69 -36.0(3)
C38 Ru6 C65 C69 158.6(3)
Ru4 Ru6 C65 C69 65.1(7)
Ru5 Ru6 C65 C69 106.1(3)
N2 Ru6 C65 C66 -94.2(3)
C67 Ru6 C65 C66 38.0(3)
C69 Ru6 C65 C66 116.1(5)
C68 Ru6 C65 C66 80.1(3)
C38 Ru6 C65 C66 -85.3(4)
Ru4 Ru6 C65 C66 -178.9(4)
Ru5 Ru6 C65 C66 -137.8(3)
N2 Ru6 C65 C70 26.6(5)
C66 Ru6 C65 C70 120.8(6)
C67 Ru6 C65 C70 158.8(6)
C69 Ru6 C65 C70 -123.1(7)
C68 Ru6 C65 C70 -159.1(6)
C38 Ru6 C65 C70 35.5(6)
Ru4 Ru6 C65 C70 -58.1(8)
Ru5 Ru6 C65 C70 -17.0(6)
C69 C65 C66 C67 0.8(5)
C70 C65 C66 C67 -179.8(5)
Ru6 C65 C66 C67 -61.9(3)
C69 C65 C66 C71 -174.9(5)
C70 C65 C66 C71 4.5(9)
Ru6 C65 C66 C71 122.4(5)
C69 C65 C66 Ru6 62.7(3)
C70 C65 C66 Ru6 -117.9(6)
N2 Ru6 C66 C65 94.7(3)
C67 Ru6 C66 C65 -117.6(4)
C69 Ru6 C66 C65 -38.4(3)
C68 Ru6 C66 C65 -80.1(3)
C38 Ru6 C66 C65 125.3(3)
Ru4 Ru6 C66 C65 179.3(3)
Ru5 Ru6 C66 C65 64.9(3)
N2 Ru6 C66 C67 -147.7(3)
C65 Ru6 C66 C67 117.6(4)
C69 Ru6 C66 C67 79.3(3)
C68 Ru6 C66 C67 37.5(3)
C38 Ru6 C66 C67 -117.1(3)
Ru4 Ru6 C66 C67 -63.1(4)
Ru5 Ru6 C66 C67 -177.5(2)
N2 Ru6 C66 C71 -27.9(6)
C65 Ru6 C66 C71 -122.6(7)
C67 Ru6 C66 C71 119.8(7)
C69 Ru6 C66 C71 -161.0(7)
C68 Ru6 C66 C71 157.3(7)
C38 Ru6 C66 C71 2.7(7)
Ru4 Ru6 C66 C71 56.7(8)
Ru5 Ru6 C66 C71 -57.7(7)
C65 C66 C67 C68 -1.5(5)
C71 C66 C67 C68 174.3(4)
Ru6 C66 C67 C68 -63.3(3)
C65 C66 C67 C72 -177.4(5)
C71 C66 C67 C72 -1.6(8)
Ru6 C66 C67 C72 120.8(5)
C65 C66 C67 Ru6 61.8(3)
C71 C66 C67 Ru6 -122.3(5)
N2 Ru6 C67 C68 162.7(2)
C66 Ru6 C67 C68 116.8(4)
C65 Ru6 C67 C68 79.0(3)
C69 Ru6 C67 C68 36.2(3)
C38 Ru6 C67 C68 -151.2(3)
Ru4 Ru6 C67 C68 -90.1(3)
Ru5 Ru6 C67 C68 139.7(16)
N2 Ru6 C67 C66 45.9(4)
C65 Ru6 C67 C66 -37.8(3)
C69 Ru6 C67 C66 -80.6(3)
C68 Ru6 C67 C66 -116.8(4)
C38 Ru6 C67 C66 92.0(3)
Ru4 Ru6 C67 C66 153.2(2)
Ru5 Ru6 C67 C66 22.9(19)
N2 Ru6 C67 C72 -75.1(6)
C66 Ru6 C67 C72 -121.0(6)
C65 Ru6 C67 C72 -158.8(6)
C69 Ru6 C67 C72 158.4(6)
C68 Ru6 C67 C72 122.2(6)
C38 Ru6 C67 C72 -29.0(6)
Ru4 Ru6 C67 C72 32.1(6)
Ru5 Ru6 C67 C72 -98.1(18)
C66 C67 C68 C69 1.6(5)
C72 C67 C68 C69 177.5(5)
Ru6 C67 C68 C69 -59.7(3)
C66 C67 C68 C73 -172.8(5)
C72 C67 C68 C73 3.1(8)
Ru6 C67 C68 C73 125.8(5)
C66 C67 C68 Ru6 61.4(3)
C72 C67 C68 Ru6 -122.7(5)
N2 Ru6 C68 C69 59.8(8)
C66 Ru6 C68 C69 80.5(3)
C65 Ru6 C68 C69 37.0(3)
C67 Ru6 C68 C69 119.3(4)
C38 Ru6 C68 C69 -170.0(3)
Ru4 Ru6 C68 C69 -126.5(2)
Ru5 Ru6 C68 C69 -55.7(4)
N2 Ru6 C68 C67 -59.5(8)
C66 Ru6 C68 C67 -38.8(3)
C65 Ru6 C68 C67 -82.3(3)
C69 Ru6 C68 C67 -119.3(4)
C38 Ru6 C68 C67 70.7(5)
Ru4 Ru6 C68 C67 114.2(3)
Ru5 Ru6 C68 C67 -175.0(2)
N2 Ru6 C68 C73 178.6(6)
C66 Ru6 C68 C73 -160.7(7)
C65 Ru6 C68 C73 155.8(7)
C67 Ru6 C68 C73 -121.9(7)
C69 Ru6 C68 C73 118.8(7)
C38 Ru6 C68 C73 -51.2(8)
Ru4 Ru6 C68 C73 -7.7(6)
Ru5 Ru6 C68 C73 63.1(7)
C67 C68 C69 C65 -1.1(6)
C73 C68 C69 C65 173.5(5)
Ru6 C68 C69 C65 -60.4(3)
C67 C68 C69 C74 -177.8(5)
C73 C68 C69 C74 -3.1(8)
Ru6 C68 C69 C74 123.0(6)
C67 C68 C69 Ru6 59.3(3)
C73 C68 C69 Ru6 -126.1(5)
C66 C65 C69 C68 0.2(6)
C70 C65 C69 C68 -179.1(6)
Ru6 C65 C69 C68 61.9(3)
C66 C65 C69 C74 176.8(5)
C70 C65 C69 C74 -2.5(9)
Ru6 C65 C69 C74 -121.5(6)
C66 C65 C69 Ru6 -61.7(3)
C70 C65 C69 Ru6 119.0(6)
N2 Ru6 C69 C68 -162.5(3)
C66 Ru6 C69 C68 -80.5(3)
C65 Ru6 C69 C68 -119.4(5)
C67 Ru6 C69 C68 -36.7(3)
C38 Ru6 C69 C68 165.2(5)
Ru4 Ru6 C69 C68 79.3(3)
Ru5 Ru6 C69 C68 148.1(2)
N2 Ru6 C69 C65 -43.1(4)
C66 Ru6 C69 C65 38.9(3)
C67 Ru6 C69 C65 82.7(4)
C68 Ru6 C69 C65 119.4(5)
C38 Ru6 C69 C65 -75.4(7)
Ru4 Ru6 C69 C65 -161.3(3)
Ru5 Ru6 C69 C65 -92.5(3)
N2 Ru6 C69 C74 76.2(6)
C66 Ru6 C69 C74 158.1(6)
C65 Ru6 C69 C74 119.3(7)
C67 Ru6 C69 C74 -158.0(6)
C68 Ru6 C69 C74 -121.3(6)
C38 Ru6 C69 C74 43.8(9)
Ru4 Ru6 C69 C74 -42.0(6)
Ru5 Ru6 C69 C74 26.8(6)
